data_7042635
loop_
_publ_author_name
'Geitner, Felix'
'Klein, Wilhelm'
'F\"assler, Thomas F'

_publ_section_title
;
 On the Formation of the Intermetalloid Cluster [AgSn18]7-- - The
 Reactivity of Coinage Metal NHC Compounds towards [Sn9]4--
;
_journal_name_full 'Dalton Trans.'
_journal_paper_doi 10.1039/C7DT00754J
_journal_year 2017
_chemical_formula_moiety '4(C18 H36 K N2 O6), Ag Sn18, H12 K N4, 2(H9 K N3), 13(H3 N)'
_chemical_formula_sum 'C72 H213 Ag K7 N31 O24 Sn18'
_chemical_formula_weight 4415.71
_chemical_properties_physical ', Air-sensitive,Moisture-sensitive'
_space_group_crystal_system triclinic
_space_group_IT_number 2
_space_group_name_Hall '-P 1'
_space_group_name_H-M_alt 'P -1'
_symmetry_space_group_name_Hall '-P 1'
_symmetry_space_group_name_H-M 'P -1'
_atom_sites_solution_hydrogens geom
_atom_sites_solution_primary direct
_atom_sites_solution_secondary difmap
_audit_creation_method SHELXL-2014/7
_audit_update_record
;
2017-01-28 deposited with the CCDC.
2017-03-22 downloaded from the CCDC.
;
_cell_angle_alpha 78.6500(10)
_cell_angle_beta 85.7410(10)
_cell_angle_gamma 71.5890(10)
_cell_formula_units_Z 2
_cell_length_a 17.3360(2)
_cell_length_b 17.5287(2)
_cell_length_c 27.4117(3)
_cell_measurement_reflns_used 93723
_cell_measurement_temperature 120(2)
_cell_measurement_theta_max 43.4260
_cell_measurement_theta_min 2.6644
_cell_volume 7748.22(16)
_computing_cell_refinement
; 
 CrysAlis RED, Oxford Diffraction Ltd., Version 1.171.33.34d 
;
_computing_data_collection
; 
 CrysAlis CCD, Oxford Diffraction Ltd., Version 1.171.33.34d 
;
_computing_data_reduction
; 
 CrysAlis RED, Oxford Diffraction Ltd., Version 1.171.33.34d 
;
_computing_molecular_graphics 'DIAMOND (Brandenburg, 2012)'
_computing_structure_refinement 'SHELXL-2014/7 (Sheldrick, 2014)'
_computing_structure_solution 'SHELXS-97 (Sheldrick, 2008)'
_diffrn_ambient_temperature 120(2)
_diffrn_detector_area_resol_mean 16.0238
_diffrn_measured_fraction_theta_full 0.974
_diffrn_measured_fraction_theta_max 0.968
_diffrn_measurement_device_type 'Oxford Xcalibur 3'
_diffrn_measurement_method '\w and \p scans'
_diffrn_radiation_monochromator graphite
_diffrn_radiation_source 'Enhance (Mo) X-ray Source'
_diffrn_radiation_type MoK\a
_diffrn_radiation_wavelength 0.71073
_diffrn_reflns_av_R_equivalents 0.0878
_diffrn_reflns_av_unetI/netI 0.0455
_diffrn_reflns_Laue_measured_fraction_full 0.974
_diffrn_reflns_Laue_measured_fraction_max 0.968
_diffrn_reflns_limit_h_max 21
_diffrn_reflns_limit_h_min -21
_diffrn_reflns_limit_k_max 21
_diffrn_reflns_limit_k_min -21
_diffrn_reflns_limit_l_max 33
_diffrn_reflns_limit_l_min -33
_diffrn_reflns_number 289154
_diffrn_reflns_point_group_measured_fraction_full 0.974
_diffrn_reflns_point_group_measured_fraction_max 0.968
_diffrn_reflns_theta_full 25.242
_diffrn_reflns_theta_max 25.999
_diffrn_reflns_theta_min 2.669
_exptl_absorpt_coefficient_mu 3.212
_exptl_absorpt_correction_T_max 1.00000
_exptl_absorpt_correction_T_min 0.37702
_exptl_absorpt_correction_type multi-scan
_exptl_absorpt_process_details
;
 CrysAlis RED, Oxford Diffraction Ltd., Version 1.171.33.34d 
 
 Empirical absorption correction using spherical harmonics,
 implemented in SCALE3 ABSPACK scaling algorithm. 
;
_exptl_crystal_colour black
_exptl_crystal_density_diffrn 1.893
_exptl_crystal_description block
_exptl_crystal_F_000 4268
_exptl_crystal_recrystallization_method 'Re-crystallisation from solvent: ammonia'
_exptl_crystal_size_max 0.4
_exptl_crystal_size_mid 0.2
_exptl_crystal_size_min 0.1
_refine_diff_density_max 5.689
_refine_diff_density_min -3.605
_refine_diff_density_rms 0.169
_refine_ls_extinction_method none
_refine_ls_goodness_of_fit_ref 1.064
_refine_ls_hydrogen_treatment constr
_refine_ls_matrix_type full
_refine_ls_number_parameters 1519
_refine_ls_number_reflns 29513
_refine_ls_number_restraints 170
_refine_ls_restrained_S_all 1.076
_refine_ls_R_factor_all 0.0736
_refine_ls_R_factor_gt 0.0525
_refine_ls_shift/su_max 0.001
_refine_ls_shift/su_mean 0.000
_refine_ls_structure_factor_coef Fsqd
_refine_ls_weighting_details 'w=1/[\s^2^(Fo^2^)+(0.0745P)^2^+31.5536P] where P=(Fo^2^+2Fc^2^)/3'
_refine_ls_weighting_scheme calc
_refine_ls_wR_factor_gt 0.1374
_refine_ls_wR_factor_ref 0.1465
_reflns_number_gt 21834
_reflns_number_total 29513
_reflns_threshold_expression 'I > 2\s(I)'
_cod_data_source_file c7dt00754j2.cif
_cod_data_source_block FSG-51_dimer
_cod_database_code 7042635
_shelx_shelxl_version_number 2014/7
_shelx_space_group_comment
;
The symmetry employed for this shelxl refinement is uniquely defined
by the following loop, which should always be used as a source of
symmetry information in preference to the above space-group names.
They are only intended as comments.
;

loop_
_space_group_symop_operation_xyz
'x, y, z'
'-x, -y, -z'

loop_
_atom_site_label
_atom_site_type_symbol
_atom_site_fract_x
_atom_site_fract_y
_atom_site_fract_z
_atom_site_U_iso_or_equiv
_atom_site_adp_type
_atom_site_occupancy
_atom_site_site_symmetry_order
_atom_site_calc_flag
_atom_site_refinement_flags_posn
_atom_site_refinement_flags_adp
_atom_site_refinement_flags_occupancy
_atom_site_disorder_assembly
_atom_site_disorder_group
K1 K 0.58887(16) 0.52425(19) 0.17056(10) 0.0777(8) Uani 1 1 d . . . . .
K2 K 0.3142(3) 0.3786(2) 0.26735(11) 0.1012(12) Uani 1 1 d . . . . .
K3 K 0.4194(2) 0.6449(2) 0.35596(12) 0.0956(10) Uani 1 1 d . . . . .
Ag Ag 0.37702(4) 0.58057(4) 0.23732(3) 0.04495(17) Uani 1 1 d . . . . .
Sn1 Sn 0.11533(3) 0.84928(3) 0.10671(2) 0.03365(13) Uani 1 1 d . . . . .
Sn2 Sn 0.11099(3) 0.68681(3) 0.15965(2) 0.03155(13) Uani 1 1 d . . . . .
Sn3 Sn 0.25168(4) 0.71474(4) 0.08023(2) 0.03976(15) Uani 1 1 d . . . . .
Sn4 Sn 0.27302(3) 0.85150(3) 0.13869(2) 0.03602(14) Uani 1 1 d . . . . .
Sn5 Sn 0.13590(3) 0.82036(3) 0.21551(2) 0.03361(13) Uani 1 1 d . . . . .
Sn6 Sn 0.20205(4) 0.64287(4) 0.25309(2) 0.03805(14) Uani 1 1 d . . . . .
Sn7 Sn 0.27847(4) 0.57142(4) 0.15992(3) 0.04151(15) Uani 1 1 d . . . . .
Sn8 Sn 0.38975(3) 0.68516(4) 0.14409(2) 0.03824(14) Uani 1 1 d . . . . .
Sn9 Sn 0.31257(4) 0.75380(4) 0.23795(2) 0.03947(15) Uani 1 1 d . . . . .
Sn10 Sn 0.71321(5) 0.31705(5) 0.39471(3) 0.0574(2) Uani 1 1 d . . . . .
Sn11 Sn 0.58287(5) 0.24027(5) 0.42435(3) 0.0649(2) Uani 1 1 d . . . . .
Sn12 Sn 0.69560(4) 0.20986(4) 0.32842(2) 0.03995(15) Uani 1 1 d . . . . .
Sn13 Sn 0.66241(3) 0.40575(4) 0.29468(2) 0.03448(13) Uani 1 1 d . . . . .
Sn14 Sn 0.55077(4) 0.43599(4) 0.39174(3) 0.05358(18) Uani 1 1 d . . . . .
Sn15 Sn 0.58225(4) 0.31040(4) 0.24879(2) 0.04438(16) Uani 1 1 d . . . . .
Sn16 Sn 0.48248(3) 0.44906(4) 0.29309(2) 0.03883(14) Uani 1 1 d . . . . .
Sn17 Sn 0.43088(4) 0.35153(5) 0.38140(3) 0.05279(18) Uani 1 1 d . . . . .
Sn18 Sn 0.52534(5) 0.20810(5) 0.33444(3) 0.0697(3) Uani 1 1 d . . . . .
K4 K 0.99345(10) 0.31317(10) 0.11341(6) 0.0280(3) Uani 1 1 d . . . . .
N1 N 0.9169(4) 0.4935(4) 0.1204(3) 0.0360(16) Uani 1 1 d . . . . .
N2 N 1.0685(4) 0.1337(4) 0.1082(3) 0.0399(17) Uani 1 1 d . . . . .
O1 O 0.8799(3) 0.3575(3) 0.1890(2) 0.0394(14) Uani 1 1 d . . . . .
O2 O 0.9638(3) 0.1890(3) 0.1937(2) 0.0377(13) Uani 1 1 d . . . . .
O3 O 1.1645(3) 0.2465(3) 0.1070(2) 0.0360(13) Uani 1 1 d . . . . .
O4 O 1.0954(3) 0.4066(4) 0.1273(2) 0.0393(13) Uani 1 1 d . . . . .
O5 O 0.9028(3) 0.4247(3) 0.0318(2) 0.0375(13) Uani 1 1 d . . . . .
O6 O 0.9555(3) 0.2529(3) 0.0344(2) 0.0367(13) Uani 1 1 d . . . . .
C1 C 0.8508(5) 0.5008(5) 0.1576(3) 0.043(2) Uani 1 1 d . . . . .
H1A H 0.8017 0.4996 0.1419 0.051 Uiso 1 1 calc R U . . .
H1B H 0.8380 0.5546 0.1679 0.051 Uiso 1 1 calc R U . . .
C2 C 0.8692(5) 0.4364(6) 0.2021(3) 0.044(2) Uani 1 1 d . . . . .
H2A H 0.9194 0.4356 0.2175 0.053 Uiso 1 1 calc R U . . .
H2B H 0.8241 0.4479 0.2267 0.053 Uiso 1 1 calc R U . . .
C3 C 0.8755(6) 0.2966(6) 0.2313(4) 0.051(3) Uani 1 1 d . . . . .
H3A H 0.8224 0.3144 0.2485 0.062 Uiso 1 1 calc R U . . .
H3B H 0.9189 0.2891 0.2549 0.062 Uiso 1 1 calc R U . . .
C4 C 0.8852(5) 0.2173(6) 0.2150(4) 0.054(3) Uani 1 1 d . . . . .
H4A H 0.8780 0.1763 0.2440 0.065 Uiso 1 1 calc R U . . .
H4B H 0.8433 0.2253 0.1903 0.065 Uiso 1 1 calc R U . . .
C5 C 0.9764(6) 0.1117(5) 0.1808(4) 0.047(2) Uani 1 1 d . . . . .
H5A H 0.9344 0.1156 0.1571 0.056 Uiso 1 1 calc R U . . .
H5B H 0.9717 0.0716 0.2110 0.056 Uiso 1 1 calc R U . . .
C6 C 1.0599(6) 0.0831(5) 0.1574(4) 0.049(2) Uani 1 1 d . . . . .
H6A H 1.1010 0.0845 0.1802 0.058 Uiso 1 1 calc R U . . .
H6B H 1.0714 0.0257 0.1534 0.058 Uiso 1 1 calc R U . . .
C7 C 1.1568(6) 0.1171(6) 0.0960(4) 0.051(2) Uani 1 1 d . . . . .
H7A H 1.1634 0.1335 0.0597 0.061 Uiso 1 1 calc R U . . .
H7B H 1.1844 0.0576 0.1050 0.061 Uiso 1 1 calc R U . . .
C8 C 1.1969(5) 0.1611(6) 0.1223(4) 0.048(2) Uani 1 1 d . . . . .
H8A H 1.1889 0.1465 0.1587 0.057 Uiso 1 1 calc R U . . .
H8B H 1.2561 0.1438 0.1151 0.057 Uiso 1 1 calc R U . . .
C9 C 1.2096(5) 0.2891(6) 0.1269(3) 0.046(2) Uani 1 1 d . . . . .
H9A H 1.2674 0.2700 0.1166 0.055 Uiso 1 1 calc R U . . .
H9B H 1.2067 0.2773 0.1637 0.055 Uiso 1 1 calc R U . . .
C10 C 1.1756(5) 0.3781(6) 0.1087(4) 0.044(2) Uani 1 1 d . . . . .
H10A H 1.2098 0.4070 0.1198 0.053 Uiso 1 1 calc R U . . .
H10B H 1.1753 0.3896 0.0718 0.053 Uiso 1 1 calc R U . . .
C11 C 1.0590(6) 0.4950(6) 0.1109(4) 0.048(2) Uani 1 1 d . . . . .
H11A H 1.0960 0.5240 0.1186 0.058 Uiso 1 1 calc R U . . .
H11B H 1.0513 0.5074 0.0744 0.058 Uiso 1 1 calc R U . . .
C12 C 0.9805(6) 0.5236(5) 0.1360(4) 0.045(2) Uani 1 1 d . . . . .
H12A H 0.9615 0.5842 0.1292 0.054 Uiso 1 1 calc R U . . .
H12B H 0.9880 0.5054 0.1724 0.054 Uiso 1 1 calc R U . . .
C13 C 0.8865(6) 0.5389(5) 0.0709(4) 0.044(2) Uani 1 1 d . . . . .
H13A H 0.9328 0.5480 0.0499 0.053 Uiso 1 1 calc R U . . .
H13B H 0.8484 0.5931 0.0745 0.053 Uiso 1 1 calc R U . . .
C14 C 0.8439(5) 0.4961(5) 0.0450(4) 0.044(2) Uani 1 1 d . . . . .
H14A H 0.8017 0.4802 0.0672 0.053 Uiso 1 1 calc R U . . .
H14B H 0.8171 0.5331 0.0147 0.053 Uiso 1 1 calc R U . . .
C15 C 0.8674(5) 0.3855(5) 0.0032(3) 0.040(2) Uani 1 1 d . . . . .
H15A H 0.8440 0.4236 -0.0276 0.048 Uiso 1 1 calc R U . . .
H15B H 0.8232 0.3684 0.0225 0.048 Uiso 1 1 calc R U . . .
C16 C 0.9321(6) 0.3124(5) -0.0096(3) 0.041(2) Uani 1 1 d . . . . .
H16A H 0.9114 0.2894 -0.0341 0.049 Uiso 1 1 calc R U . . .
H16B H 0.9797 0.3286 -0.0246 0.049 Uiso 1 1 calc R U . . .
C17 C 1.0116(6) 0.1790(6) 0.0235(4) 0.050(2) Uani 1 1 d . . . . .
H17A H 1.0633 0.1887 0.0108 0.059 Uiso 1 1 calc R U . . .
H17B H 0.9892 0.1605 -0.0026 0.059 Uiso 1 1 calc R U . . .
C18 C 1.0274(6) 0.1136(6) 0.0699(4) 0.054(3) Uani 1 1 d . . . . .
H18A H 0.9750 0.1067 0.0835 0.064 Uiso 1 1 calc R U . . .
H18B H 1.0614 0.0610 0.0610 0.064 Uiso 1 1 calc R U . . .
K5 K 0.65341(10) 0.97316(11) 0.12281(6) 0.0312(4) Uani 1 1 d . . . . .
N3 N 0.8320(5) 0.9294(6) 0.1057(3) 0.053(2) Uani 1 1 d . . . . .
N4 N 0.4754(5) 1.0131(7) 0.1416(4) 0.072(3) Uani 1 1 d . . . . .
O7 O 0.7136(6) 1.0543(5) 0.0389(3) 0.080(3) Uani 1 1 d . . . . .
O8 O 0.5477(6) 1.0579(6) 0.0441(3) 0.087(3) Uani 1 1 d . . . . .
O9 O 0.5828(4) 0.8451(4) 0.1526(3) 0.0548(18) Uani 1 1 d . . . . .
O10 O 0.7421(4) 0.8104(4) 0.1125(2) 0.0441(15) Uani 1 1 d . . . . .
O11 O 0.7495(4) 0.9999(4) 0.1929(2) 0.0419(14) Uani 1 1 d . . . . .
O12 O 0.5775(4) 1.0714(4) 0.1926(2) 0.0517(17) Uani 1 1 d . . . . .
C19 C 0.8503(8) 0.9924(10) 0.0660(5) 0.089(5) Uani 1 1 d . . . . .
H19A H 0.9065 0.9704 0.0535 0.107 Uiso 1 1 calc R U . . .
H19B H 0.8475 1.0409 0.0803 0.107 Uiso 1 1 calc R U . . .
C20 C 0.7924(9) 1.0186(9) 0.0229(5) 0.084(4) Uani 1 1 d . U . . .
H20A H 0.8090 1.0582 -0.0033 0.100 Uiso 1 1 calc R U . . .
H20B H 0.7946 0.9704 0.0085 0.100 Uiso 1 1 calc R U . . .
C21 C 0.6591(15) 1.0818(11) -0.0036(5) 0.131(8) Uani 1 1 d . . . . .
H21A H 0.6639 1.0353 -0.0203 0.157 Uiso 1 1 calc R U . . .
H21B H 0.6749 1.1243 -0.0279 0.157 Uiso 1 1 calc R U . . .
C22 C 0.5725(14) 1.1162(12) 0.0134(6) 0.129(7) Uani 1 1 d . . . . .
H22A H 0.5682 1.1616 0.0310 0.155 Uiso 1 1 calc R U . . .
H22B H 0.5366 1.1384 -0.0159 0.155 Uiso 1 1 calc R U . . .
C23 C 0.4579(10) 1.0867(10) 0.0566(6) 0.106(5) Uani 1 1 d . U . . .
H23A H 0.4447 1.1390 0.0688 0.127 Uiso 1 1 calc R U . . .
H23B H 0.4261 1.0966 0.0262 0.127 Uiso 1 1 calc R U . . .
C24 C 0.4353(9) 1.0248(11) 0.0953(6) 0.099(5) Uani 1 1 d . U . . .
H24A H 0.3757 1.0428 0.1009 0.118 Uiso 1 1 calc R U . . .
H24B H 0.4503 0.9721 0.0835 0.118 Uiso 1 1 calc R U . . .
C25 C 0.4598(7) 0.9411(9) 0.1746(6) 0.087(5) Uani 1 1 d . . . . .
H25A H 0.4003 0.9511 0.1780 0.105 Uiso 1 1 calc R U . . .
H25B H 0.4811 0.9357 0.2081 0.105 Uiso 1 1 calc R U . . .
C26 C 0.4976(7) 0.8620(9) 0.1563(5) 0.082(4) Uani 1 1 d . . . . .
H26A H 0.4841 0.8170 0.1796 0.098 Uiso 1 1 calc R U . . .
H26B H 0.4755 0.8658 0.1233 0.098 Uiso 1 1 calc R U . . .
C27 C 0.6177(6) 0.7781(6) 0.1287(4) 0.051(3) Uani 1 1 d . . . . .
H27A H 0.6061 0.7946 0.0927 0.061 Uiso 1 1 calc R U . . .
H27B H 0.5942 0.7337 0.1426 0.061 Uiso 1 1 calc R U . . .
C28 C 0.7063(7) 0.7490(6) 0.1363(4) 0.054(3) Uani 1 1 d . . . . .
H28A H 0.7177 0.7357 0.1724 0.064 Uiso 1 1 calc R U . . .
H28B H 0.7307 0.6985 0.1224 0.064 Uiso 1 1 calc R U . . .
C29 C 0.8264(6) 0.7870(7) 0.1205(6) 0.078(4) Uani 1 1 d . . . . .
H29A H 0.8530 0.7332 0.1106 0.094 Uiso 1 1 calc R U . . .
H29B H 0.8365 0.7813 0.1563 0.094 Uiso 1 1 calc R U . . .
C30 C 0.8625(6) 0.8497(8) 0.0905(5) 0.077(4) Uani 1 1 d . . . . .
H30A H 0.9223 0.8291 0.0940 0.092 Uiso 1 1 calc R U . . .
H30B H 0.8501 0.8565 0.0550 0.092 Uiso 1 1 calc R U . . .
C31 C 0.8689(6) 0.9295(8) 0.1522(4) 0.066(3) Uani 1 1 d . . . . .
H31A H 0.9267 0.9260 0.1453 0.080 Uiso 1 1 calc R U . . .
H31B H 0.8677 0.8797 0.1762 0.080 Uiso 1 1 calc R U . . .
C32 C 0.8302(6) 1.0011(7) 0.1760(4) 0.057(3) Uani 1 1 d . . . . .
H32A H 0.8629 0.9993 0.2046 0.069 Uiso 1 1 calc R U . . .
H32B H 0.8269 1.0521 0.1519 0.069 Uiso 1 1 calc R U . . .
C33 C 0.7076(7) 1.0711(6) 0.2146(4) 0.054(3) Uani 1 1 d . . . . .
H33A H 0.7010 1.1214 0.1893 0.065 Uiso 1 1 calc R U . . .
H33B H 0.7398 1.0736 0.2423 0.065 Uiso 1 1 calc R U . . .
C34 C 0.6261(7) 1.0655(6) 0.2336(4) 0.057(3) Uani 1 1 d . . . . .
H34A H 0.6324 1.0128 0.2566 0.069 Uiso 1 1 calc R U . . .
H34B H 0.5994 1.1104 0.2520 0.069 Uiso 1 1 calc R U . . .
C35 C 0.4957(7) 1.0785(8) 0.2077(5) 0.072(4) Uani 1 1 d . . . . .
H35A H 0.4727 1.1278 0.2228 0.087 Uiso 1 1 calc R U . . .
H35B H 0.4944 1.0302 0.2332 0.087 Uiso 1 1 calc R U . . .
C36 C 0.4452(6) 1.0842(8) 0.1650(5) 0.075(4) Uani 1 1 d . . . . .
H36A H 0.3886 1.0898 0.1767 0.090 Uiso 1 1 calc R U . . .
H36B H 0.4446 1.1337 0.1401 0.090 Uiso 1 1 calc R U . . .
K6 K 0.18491(12) 0.06139(12) 0.39674(7) 0.0413(4) Uani 1 1 d . . . . .
N5 N 0.0278(5) 0.0415(6) 0.3669(3) 0.059(2) Uani 1 1 d . . . . .
N6 N 0.3405(6) 0.0784(6) 0.4270(4) 0.074(3) Uani 1 1 d . . . . .
O13 O 0.1062(4) -0.0378(4) 0.4649(2) 0.0504(16) Uani 1 1 d . . . . .
O14 O 0.2608(4) -0.0339(4) 0.4858(2) 0.0492(16) Uani 1 1 d . . . . .
O15 O 0.3222(4) 0.0321(5) 0.3316(3) 0.063(2) Uani 1 1 d . . . . .
O16 O 0.1823(4) -0.0055(4) 0.3126(2) 0.0447(15) Uani 1 1 d . . . . .
O17 O 0.0466(5) 0.2021(4) 0.3666(3) 0.067(2) Uani 1 1 d . . . . .
O18 O 0.1864(6) 0.2173(5) 0.4103(3) 0.073(2) Uani 1 1 d . . . . .
C37 C -0.0078(7) 0.0019(9) 0.4122(4) 0.071(3) Uani 1 1 d . . . . .
H37A H -0.0342 0.0436 0.4329 0.085 Uiso 1 1 calc R U . . .
H37B H -0.0506 -0.0177 0.4017 0.085 Uiso 1 1 calc R U . . .
C38 C 0.0514(7) -0.0676(8) 0.4430(4) 0.064(3) Uani 1 1 d . . . . .
H38A H 0.0224 -0.0955 0.4695 0.076 Uiso 1 1 calc R U . . .
H38B H 0.0823 -0.1076 0.4222 0.076 Uiso 1 1 calc R U . . .
C39 C 0.1617(6) -0.1014(6) 0.4970(4) 0.052(2) Uani 1 1 d . . . . .
H39A H 0.1977 -0.1411 0.4776 0.062 Uiso 1 1 calc R U . . .
H39B H 0.1317 -0.1305 0.5221 0.062 Uiso 1 1 calc R U . . .
C40 C 0.2103(6) -0.0651(6) 0.5219(3) 0.052(2) Uani 1 1 d . . . . .
H40A H 0.1740 -0.0206 0.5378 0.062 Uiso 1 1 calc R U . . .
H40B H 0.2440 -0.1072 0.5480 0.062 Uiso 1 1 calc R U . . .
C41 C 0.3140(8) -0.0030(7) 0.5079(4) 0.071(3) Uani 1 1 d . . . . .
H41A H 0.3405 -0.0431 0.5373 0.085 Uiso 1 1 calc R U . . .
H41B H 0.2827 0.0486 0.5191 0.085 Uiso 1 1 calc R U . . .
C42 C 0.3770(8) 0.0119(9) 0.4698(5) 0.090(5) Uani 1 1 d . . . . .
H42A H 0.4181 0.0271 0.4857 0.107 Uiso 1 1 calc R U . . .
H42B H 0.4051 -0.0392 0.4572 0.107 Uiso 1 1 calc R U . . .
C43 C 0.3998(8) 0.0708(9) 0.3842(5) 0.086(4) Uani 1 1 d . U . . .
H43A H 0.3871 0.1242 0.3612 0.104 Uiso 1 1 calc R U . . .
H43B H 0.4551 0.0584 0.3971 0.104 Uiso 1 1 calc R U . . .
C44 C 0.3999(7) 0.0086(10) 0.3565(5) 0.085(5) Uani 1 1 d . . . . .
H44A H 0.4085 -0.0446 0.3793 0.101 Uiso 1 1 calc R U . . .
H44B H 0.4448 0.0026 0.3316 0.101 Uiso 1 1 calc R U . . .
C45 C 0.3222(7) -0.0227(8) 0.3011(5) 0.076(4) Uani 1 1 d . . . . .
H45A H 0.3321 -0.0782 0.3214 0.091 Uiso 1 1 calc R U . . .
H45B H 0.3664 -0.0246 0.2760 0.091 Uiso 1 1 calc R U . . .
C46 C 0.2446(7) 0.0021(7) 0.2763(4) 0.057(3) Uani 1 1 d . . . . .
H46A H 0.2320 0.0594 0.2586 0.068 Uiso 1 1 calc R U . . .
H46B H 0.2473 -0.0330 0.2516 0.068 Uiso 1 1 calc R U . . .
C47 C 0.1056(7) 0.0132(6) 0.2901(3) 0.050(2) Uani 1 1 d . . . . .
H47A H 0.1110 -0.0181 0.2630 0.060 Uiso 1 1 calc R U . . .
H47B H 0.0855 0.0723 0.2756 0.060 Uiso 1 1 calc R U . . .
C48 C 0.0470(7) -0.0085(7) 0.3286(4) 0.059(3) Uani 1 1 d . . . . .
H48A H -0.0040 -0.0028 0.3122 0.071 Uiso 1 1 calc R U . . .
H48B H 0.0700 -0.0665 0.3446 0.071 Uiso 1 1 calc R U . . .
C49 C -0.0294(7) 0.1201(9) 0.3462(5) 0.081(4) Uani 1 1 d . . . . .
H49A H -0.0847 0.1147 0.3476 0.097 Uiso 1 1 calc R U . . .
H49B H -0.0151 0.1356 0.3108 0.097 Uiso 1 1 calc R U . . .
C50 C -0.0299(7) 0.1882(9) 0.3739(5) 0.086(4) Uani 1 1 d . . . . .
H50A H -0.0736 0.2390 0.3610 0.103 Uiso 1 1 calc R U . . .
H50B H -0.0402 0.1719 0.4098 0.103 Uiso 1 1 calc R U . . .
C51 C 0.0456(10) 0.2743(8) 0.3855(6) 0.095(5) Uani 1 1 d . . . . .
H51A H 0.0295 0.2686 0.4211 0.114 Uiso 1 1 calc R U . . .
H51B H 0.0059 0.3235 0.3669 0.114 Uiso 1 1 calc R U . . .
C52 C 0.1287(12) 0.2830(8) 0.3792(5) 0.096(5) Uani 1 1 d . . . . .
H52A H 0.1462 0.2835 0.3440 0.115 Uiso 1 1 calc R U . . .
H52B H 0.1273 0.3357 0.3877 0.115 Uiso 1 1 calc R U . . .
C53 C 0.2659(9) 0.2264(9) 0.4064(6) 0.089(4) Uiso 1 1 d . . . . .
H53A H 0.2633 0.2791 0.4154 0.107 Uiso 1 1 calc R U . . .
H53B H 0.2858 0.2271 0.3715 0.107 Uiso 1 1 calc R U . . .
C54 C 0.3240(9) 0.1572(8) 0.4403(5) 0.085(4) Uani 1 1 d . U . . .
H54A H 0.3760 0.1693 0.4404 0.102 Uiso 1 1 calc R U . . .
H54B H 0.3013 0.1549 0.4746 0.102 Uiso 1 1 calc R U . . .
K7 K 0.20547(11) 0.27508(12) 0.61482(7) 0.0408(4) Uani 1 1 d . . . . .
N7 N 0.3306(7) 0.3305(9) 0.5572(4) 0.046(3) Uani 0.608(7) 1 d D . P A 1
C55 C 0.2947(15) 0.3971(17) 0.5201(9) 0.068(8) Uani 0.608(7) 1 d D . P A 1
H55A H 0.3364 0.4047 0.4945 0.081 Uiso 0.608(7) 1 calc R U P A 1
H55B H 0.2751 0.4471 0.5349 0.081 Uiso 0.608(7) 1 calc R U P A 1
C56 C 0.2244(11) 0.3869(12) 0.4954(5) 0.064(6) Uani 0.608(7) 1 d D . P A 1
H56A H 0.2050 0.4335 0.4676 0.077 Uiso 0.608(7) 1 calc R U P A 1
H56B H 0.2437 0.3362 0.4812 0.077 Uiso 0.608(7) 1 calc R U P A 1
O19 O 0.1612(7) 0.3828(7) 0.5273(5) 0.056(4) Uiso 0.608(7) 1 d D . P A 1
C57 C 0.0868(11) 0.3907(14) 0.5079(7) 0.060(8) Uiso 0.608(7) 1 d D . P A 1
H57A H 0.0945 0.3470 0.4883 0.072 Uiso 0.608(7) 1 calc R U P A 1
H57B H 0.0686 0.4438 0.4848 0.072 Uiso 0.608(7) 1 calc R U P A 1
C58 C 0.0223(10) 0.3863(10) 0.5451(7) 0.071(6) Uani 0.608(7) 1 d D . P A 1
H58A H 0.0108 0.4324 0.5632 0.085 Uiso 0.608(7) 1 calc R U P A 1
H58B H -0.0281 0.3912 0.5283 0.085 Uiso 0.608(7) 1 calc R U P A 1
O20 O 0.0458(6) 0.3106(8) 0.5798(4) 0.048(3) Uani 0.608(7) 1 d D . P A 1
C59 C -0.0191(10) 0.3038(13) 0.6132(8) 0.076(6) Uani 0.608(7) 1 d D . P A 1
H59A H -0.0670 0.3061 0.5948 0.091 Uiso 0.608(7) 1 calc R U P A 1
H59B H -0.0348 0.3490 0.6323 0.091 Uiso 0.608(7) 1 calc R U P A 1
C60 C 0.0117(10) 0.2204(11) 0.6488(6) 0.051(5) Uani 0.608(7) 1 d D . P A 1
H60A H -0.0346 0.2106 0.6696 0.062 Uiso 0.608(7) 1 calc R U P A 1
H60B H 0.0310 0.1768 0.6287 0.062 Uiso 0.608(7) 1 calc R U P A 1
N8 N 0.0769(7) 0.2139(7) 0.6815(4) 0.037(3) Uani 0.608(7) 1 d D . P A 1
C61 C 0.1131(9) 0.1314(9) 0.7061(5) 0.041(4) Uani 0.608(7) 1 d D . P A 1
H61A H 0.0693 0.1070 0.7182 0.049 Uiso 0.608(7) 1 calc R U P A 1
H61B H 0.1425 0.1320 0.7355 0.049 Uiso 0.608(7) 1 calc R U P A 1
C62 C 0.1704(11) 0.0786(12) 0.6745(8) 0.063(6) Uiso 0.608(7) 1 d D . P A 1
H62A H 0.1863 0.0217 0.6932 0.076 Uiso 0.608(7) 1 calc R U P A 1
H62B H 0.1409 0.0798 0.6446 0.076 Uiso 0.608(7) 1 calc R U P A 1
O21 O 0.2379(6) 0.0976(6) 0.6595(3) 0.038(2) Uani 0.608(7) 1 d D . P A 1
C63 C 0.2930(9) 0.0475(10) 0.6284(6) 0.046(4) Uani 0.608(7) 1 d D . P A 1
H63A H 0.3106 -0.0100 0.6461 0.056 Uiso 0.608(7) 1 calc R U P A 1
H63B H 0.2649 0.0497 0.5978 0.056 Uiso 0.608(7) 1 calc R U P A 1
C64 C 0.3623(11) 0.0747(11) 0.6154(6) 0.047(5) Uiso 0.608(7) 1 d D . P A 1
H64A H 0.4025 0.0351 0.5977 0.056 Uiso 0.608(7) 1 calc R U P A 1
H64B H 0.3878 0.0763 0.6462 0.056 Uiso 0.608(7) 1 calc R U P A 1
O22 O 0.3418(6) 0.1543(6) 0.5843(3) 0.045(3) Uani 0.608(7) 1 d D . P A 1
C65 C 0.4102(10) 0.1786(11) 0.5682(6) 0.050(4) Uiso 0.608(7) 1 d D . P A 1
H65A H 0.4476 0.1381 0.5498 0.060 Uiso 0.608(7) 1 calc R U P A 1
H65B H 0.4392 0.1812 0.5972 0.060 Uiso 0.608(7) 1 calc R U P A 1
C66 C 0.3846(10) 0.2623(9) 0.5344(6) 0.049(4) Uiso 0.608(7) 1 d D . P A 1
H66A H 0.4343 0.2764 0.5218 0.058 Uiso 0.608(7) 1 calc R U P A 1
H66B H 0.3566 0.2580 0.5053 0.058 Uiso 0.608(7) 1 calc R U P A 1
C67 C 0.3796(12) 0.3505(14) 0.5916(7) 0.061(6) Uani 0.608(7) 1 d D . P A 1
H67A H 0.4177 0.3768 0.5721 0.073 Uiso 0.608(7) 1 calc R U P A 1
H67B H 0.4121 0.2993 0.6126 0.073 Uiso 0.608(7) 1 calc R U P A 1
C68 C 0.3276(11) 0.4070(11) 0.6248(6) 0.054(5) Uani 0.608(7) 1 d D . P A 1
H68A H 0.3629 0.4254 0.6436 0.065 Uiso 0.608(7) 1 calc R U P A 1
H68B H 0.2909 0.4560 0.6041 0.065 Uiso 0.608(7) 1 calc R U P A 1
O23 O 0.2815(7) 0.3671(7) 0.6580(4) 0.047(3) Uani 0.608(7) 1 d D . P A 1
C69 C 0.2266(10) 0.4218(10) 0.6878(7) 0.049(4) Uiso 0.608(7) 1 d D . P A 1
H69A H 0.1850 0.4648 0.6663 0.059 Uiso 0.608(7) 1 calc R U P A 1
H69B H 0.2573 0.4487 0.7041 0.059 Uiso 0.608(7) 1 calc R U P A 1
C70 C 0.1863(13) 0.3733(11) 0.7265(6) 0.059(6) Uani 0.608(7) 1 d D . P A 1
H70A H 0.2283 0.3332 0.7491 0.071 Uiso 0.608(7) 1 calc R U P A 1
H70B H 0.1483 0.4107 0.7465 0.071 Uiso 0.608(7) 1 calc R U P A 1
O24 O 0.1446(6) 0.3325(9) 0.7065(3) 0.045(3) Uani 0.608(7) 1 d D . P A 1
C71 C 0.1091(10) 0.2857(10) 0.7427(6) 0.047(4) Uani 0.608(7) 1 d D . P A 1
H71A H 0.0832 0.3174 0.7689 0.056 Uiso 0.608(7) 1 calc R U P A 1
H71B H 0.1513 0.2357 0.7583 0.056 Uiso 0.608(7) 1 calc R U P A 1
C72 C 0.0485(12) 0.2633(12) 0.7199(7) 0.058(5) Uiso 0.608(7) 1 d D . P A 1
H72A H 0.0065 0.3142 0.7053 0.070 Uiso 0.608(7) 1 calc R U P A 1
H72B H 0.0218 0.2332 0.7466 0.070 Uiso 0.608(7) 1 calc R U P A 1
N7A N 0.2889(11) 0.4026(11) 0.5585(6) 0.054(6) Uani 0.392(7) 1 d D . P A 2
C55A C 0.2720(16) 0.425(2) 0.5076(10) 0.057(12) Uani 0.392(7) 1 d D . P A 2
H55C H 0.3055 0.3807 0.4905 0.068 Uiso 0.392(7) 1 calc R U P A 2
H55D H 0.2881 0.4746 0.4940 0.068 Uiso 0.392(7) 1 calc R U P A 2
C56A C 0.1843(17) 0.4421(15) 0.4961(9) 0.060(8) Uani 0.392(7) 1 d D . P A 2
H56C H 0.1519 0.4908 0.5099 0.071 Uiso 0.392(7) 1 calc R U P A 2
H56D H 0.1780 0.4560 0.4596 0.071 Uiso 0.392(7) 1 calc R U P A 2
O19A O 0.1528(11) 0.3801(12) 0.5140(8) 0.079(10) Uiso 0.392(7) 1 d D . P A 2
C57A C 0.0774(15) 0.3820(18) 0.5001(12) 0.055(11) Uiso 0.392(7) 1 d D . P A 2
H57C H 0.0722 0.4023 0.4638 0.066 Uiso 0.392(7) 1 calc R U P A 2
H57D H 0.0356 0.4222 0.5166 0.066 Uiso 0.392(7) 1 calc R U P A 2
C58A C 0.0594(15) 0.3046(15) 0.5115(7) 0.053(7) Uani 0.392(7) 1 d D . P A 2
H58C H 0.0038 0.3125 0.5004 0.063 Uiso 0.392(7) 1 calc R U P A 2
H58D H 0.0983 0.2643 0.4936 0.063 Uiso 0.392(7) 1 calc R U P A 2
O20A O 0.0655(10) 0.2751(11) 0.5641(6) 0.050(6) Uani 0.392(7) 1 d D . P A 2
C59A C 0.0407(19) 0.2048(18) 0.5779(9) 0.084(12) Uani 0.392(7) 1 d D . P A 2
H59C H 0.0785 0.1590 0.5636 0.101 Uiso 0.392(7) 1 calc R U P A 2
H59D H -0.0145 0.2154 0.5653 0.101 Uiso 0.392(7) 1 calc R U P A 2
C60A C 0.0408(13) 0.1828(17) 0.6351(8) 0.058(8) Uani 0.392(7) 1 d D . P A 2
H60C H 0.0034 0.2299 0.6483 0.069 Uiso 0.392(7) 1 calc R U P A 2
H60D H 0.0187 0.1363 0.6453 0.069 Uiso 0.392(7) 1 calc R U P A 2
N8A N 0.1198(10) 0.1610(10) 0.6581(6) 0.048(5) Uani 0.392(7) 1 d D . P A 2
C61A C 0.1678(12) 0.0780(12) 0.6553(10) 0.041(6) Uiso 0.392(7) 1 d D . P A 2
H61C H 0.1502 0.0632 0.6259 0.049 Uiso 0.392(7) 1 calc R U P A 2
H61D H 0.1550 0.0416 0.6851 0.049 Uiso 0.392(7) 1 calc R U P A 2
C62A C 0.2572(15) 0.0605(14) 0.6520(11) 0.080(14) Uiso 0.392(7) 1 d D . P A 2
H62C H 0.2763 0.0543 0.6861 0.096 Uiso 0.392(7) 1 calc R U P A 2
H62D H 0.2802 0.0065 0.6420 0.096 Uiso 0.392(7) 1 calc R U P A 2
O21A O 0.2904(8) 0.1106(8) 0.6229(5) 0.046(4) Uani 0.392(7) 1 d D . P A 2
C63A C 0.3772(12) 0.0907(15) 0.6211(10) 0.043(7) Uiso 0.392(7) 1 d D . P A 2
H63C H 0.3963 0.0965 0.6529 0.051 Uiso 0.392(7) 1 calc R U P A 2
H63D H 0.4014 0.0329 0.6172 0.051 Uiso 0.392(7) 1 calc R U P A 2
C64A C 0.4044(18) 0.1416(13) 0.5812(10) 0.064(8) Uiso 0.392(7) 1 d D . P A 2
H64C H 0.3851 0.1358 0.5494 0.077 Uiso 0.392(7) 1 calc R U P A 2
H64D H 0.4645 0.1232 0.5801 0.077 Uiso 0.392(7) 1 calc R U P A 2
O22A O 0.3758(8) 0.2258(9) 0.5860(6) 0.052(5) Uani 0.392(7) 1 d D . P A 2
C65A C 0.4092(16) 0.2765(14) 0.5513(10) 0.060(7) Uiso 0.392(7) 1 d D . P A 2
H65C H 0.3930 0.2772 0.5173 0.072 Uiso 0.392(7) 1 calc R U P A 2
H65D H 0.4693 0.2559 0.5528 0.072 Uiso 0.392(7) 1 calc R U P A 2
C66A C 0.3786(14) 0.3627(15) 0.5630(15) 0.086(15) Uani 0.392(7) 1 d D . P A 2
H66C H 0.3943 0.3603 0.5974 0.103 Uiso 0.392(7) 1 calc R U P A 2
H66D H 0.4064 0.3974 0.5404 0.103 Uiso 0.392(7) 1 calc R U P A 2
C67A C 0.265(2) 0.4733(14) 0.5837(9) 0.081(11) Uani 0.392(7) 1 d D . P A 2
H67C H 0.2113 0.5099 0.5713 0.097 Uiso 0.392(7) 1 calc R U P A 2
H67D H 0.3047 0.5040 0.5746 0.097 Uiso 0.392(7) 1 calc R U P A 2
C68A C 0.260(2) 0.452(3) 0.6397(10) 0.113(14) Uani 0.392(7) 1 d D U P A 2
H68C H 0.3145 0.4163 0.6524 0.135 Uiso 0.392(7) 1 calc R U P A 2
H68D H 0.2461 0.5022 0.6538 0.135 Uiso 0.392(7) 1 calc R U P A 2
O23A O 0.2031(14) 0.4109(10) 0.6560(5) 0.073(7) Uani 0.392(7) 1 d D . P A 2
C69A C 0.197(2) 0.393(2) 0.7103(9) 0.067(12) Uiso 0.392(7) 1 d D . P A 2
H69C H 0.1882 0.4431 0.7244 0.081 Uiso 0.392(7) 1 calc R U P A 2
H69D H 0.2476 0.3514 0.7246 0.081 Uiso 0.392(7) 1 calc R U P A 2
C70A C 0.1257(15) 0.3610(14) 0.7211(8) 0.052(8) Uiso 0.392(7) 1 d D . P A 2
H70C H 0.1138 0.3543 0.7573 0.062 Uiso 0.392(7) 1 calc R U P A 2
H70D H 0.0775 0.4017 0.7039 0.062 Uiso 0.392(7) 1 calc R U P A 2
O24A O 0.1385(11) 0.2883(12) 0.7063(6) 0.069(7) Uiso 0.392(7) 1 d D . P A 2
C71A C 0.0825(18) 0.2472(16) 0.7242(11) 0.061(8) Uiso 0.392(7) 1 d D . P A 2
H71C H 0.0284 0.2790 0.7101 0.074 Uiso 0.392(7) 1 calc R U P A 2
H71D H 0.0780 0.2412 0.7609 0.074 Uiso 0.392(7) 1 calc R U P A 2
C72A C 0.1082(18) 0.1678(14) 0.7105(9) 0.056(9) Uiso 0.392(7) 1 d D . P A 2
H72C H 0.0677 0.1399 0.7245 0.067 Uiso 0.392(7) 1 calc R U P A 2
H72D H 0.1602 0.1363 0.7274 0.067 Uiso 0.392(7) 1 calc R U P A 2
N9 N 0.7134(6) 0.3771(7) 0.1324(4) 0.087(3) Uani 1 1 d . . . . .
H9D H 0.7647 0.3762 0.1381 0.130 Uiso 1 1 calc R U . . .
H9E H 0.7068 0.3820 0.0992 0.130 Uiso 1 1 calc R U . . .
H9F H 0.7052 0.3297 0.1488 0.130 Uiso 1 1 calc R U . . .
N10 N 0.5820(6) 0.6422(6) 0.2394(4) 0.068(3) Uani 1 1 d . . . . .
H10D H 0.5975 0.6136 0.2704 0.102 Uiso 1 1 calc R U . . .
H10E H 0.5304 0.6765 0.2407 0.102 Uiso 1 1 calc R U . . .
H10F H 0.6162 0.6720 0.2277 0.102 Uiso 1 1 calc R U . . .
N11 N 0.6339(6) 0.6108(6) 0.0777(3) 0.069(3) Uani 1 1 d . . . . .
H11D H 0.6786 0.6251 0.0822 0.104 Uiso 1 1 calc R U . . .
H11E H 0.5921 0.6566 0.0670 0.104 Uiso 1 1 calc R U . . .
H11F H 0.6454 0.5779 0.0545 0.104 Uiso 1 1 calc R U . . .
N12 N 0.5068(6) 0.4678(6) 0.1060(4) 0.078(3) Uani 1 1 d . . . . .
H12D H 0.4541 0.5000 0.1031 0.117 Uiso 1 1 calc R U . . .
H12E H 0.5087 0.4153 0.1187 0.117 Uiso 1 1 calc R U . . .
H12F H 0.5315 0.4701 0.0755 0.117 Uiso 1 1 calc R U . . .
N13 N 0.3840(5) 0.3275(5) 0.1758(4) 0.062(2) Uani 1 1 d . . . . .
H13D H 0.3798 0.2772 0.1752 0.093 Uiso 1 1 calc R U . . .
H13E H 0.4374 0.3250 0.1737 0.093 Uiso 1 1 calc R U . . .
H13F H 0.3569 0.3641 0.1495 0.093 Uiso 1 1 calc R U . . .
N14 N 0.1231(8) 0.4415(7) 0.2416(5) 0.102(4) Uani 1 1 d . . . . .
H14D H 0.0933 0.4458 0.2703 0.153 Uiso 1 1 calc R U . . .
H14E H 0.1113 0.4052 0.2262 0.153 Uiso 1 1 calc R U . . .
H14F H 0.1109 0.4913 0.2212 0.153 Uiso 1 1 calc R U . . .
N15 N 0.2911(6) 0.2226(6) 0.2643(3) 0.063(2) Uani 1 1 d . . . . .
H15D H 0.2374 0.2270 0.2688 0.095 Uiso 1 1 calc R U . . .
H15E H 0.3203 0.1837 0.2889 0.095 Uiso 1 1 calc R U . . .
H15F H 0.3083 0.2083 0.2343 0.095 Uiso 1 1 calc R U . . .
N16 N 0.2048(10) 0.4447(9) 0.3452(6) 0.143(6) Uani 1 1 d . U . . .
H16D H 0.2272 0.4198 0.3755 0.214 Uiso 1 1 calc R U . . .
H16E H 0.1564 0.4355 0.3434 0.214 Uiso 1 1 calc R U . . .
H16F H 0.1967 0.4995 0.3411 0.214 Uiso 1 1 calc R U . . .
N17 N 0.3003(8) 0.5784(7) 0.3855(5) 0.102(4) Uani 1 1 d . U . . .
H17D H 0.2721 0.6007 0.4112 0.152 Uiso 1 1 calc R U . . .
H17E H 0.3223 0.5235 0.3954 0.152 Uiso 1 1 calc R U . . .
H17F H 0.2661 0.5885 0.3597 0.152 Uiso 1 1 calc R U . . .
N18 N 0.4145(9) 0.6115(9) 0.4638(4) 0.117(5) Uani 1 1 d . . . . .
H18D H 0.3907 0.6590 0.4751 0.176 Uiso 1 1 calc R U . . .
H18E H 0.4660 0.5885 0.4755 0.176 Uiso 1 1 calc R U . . .
H18F H 0.3851 0.5763 0.4745 0.176 Uiso 1 1 calc R U . . .
N19 N 0.4804(8) 0.7775(8) 0.3239(5) 0.105(4) Uani 1 1 d . . . . .
H19D H 0.4927 0.7945 0.3508 0.158 Uiso 1 1 calc R U . . .
H19E H 0.4422 0.8194 0.3054 0.158 Uiso 1 1 calc R U . . .
H19F H 0.5261 0.7617 0.3050 0.158 Uiso 1 1 calc R U . . .
N20 N 0.3653(7) 0.8142(8) 0.4272(4) 0.104(4) Uani 1 1 d . . . . .
H20D H 0.3517 0.7813 0.4108 0.156 Uiso 1 1 d R U . . .
H20E H 0.3659 0.7944 0.4597 0.156 Uiso 1 1 d R U . . .
H20F H 0.4144 0.8172 0.4171 0.156 Uiso 1 1 d R U . . .
N21 N 0.2021(9) 0.7897(7) 0.3681(4) 0.105(4) Uani 1 1 d . . . . .
H21D H 0.1672 0.7945 0.3446 0.157 Uiso 1 1 d R U . . .
H21E H 0.1898 0.7602 0.3961 0.157 Uiso 1 1 d R U . . .
H21F H 0.2523 0.7648 0.3583 0.157 Uiso 1 1 d R U . . .
N22 N 0.1761(11) 0.6788(9) 0.4824(5) 0.137(6) Uani 1 1 d . . . . .
H22D H 0.1638 0.6701 0.4527 0.206 Uiso 1 1 d R U . . .
H22E H 0.2309 0.6664 0.4847 0.206 Uiso 1 1 d R U . . .
H22F H 0.1520 0.7322 0.4847 0.206 Uiso 1 1 d R U . . .
N23 N 0.1108(12) 0.5647(9) 0.5713(6) 0.156(7) Uani 1 1 d . . . . .
H23D H 0.0997 0.6004 0.5419 0.233 Uiso 1 1 d R U . . .
H23E H 0.1181 0.5912 0.5952 0.233 Uiso 1 1 d R U . . .
H23F H 0.0685 0.5444 0.5803 0.233 Uiso 1 1 d R U . . .
N24 N 0.6486(8) 0.8237(9) 0.2707(6) 0.129(5) Uani 1 1 d . U . . .
H24D H 0.7013 0.7961 0.2728 0.193 Uiso 1 1 d R U . . .
H24E H 0.6406 0.8742 0.2759 0.193 Uiso 1 1 d R U . . .
H24F H 0.6313 0.8261 0.2405 0.193 Uiso 1 1 d R U . . .
N25 N 0.3988(10) 0.2991(10) 0.0580(5) 0.131(5) Uani 1 1 d . . . . .
H25D H 0.3827 0.3530 0.0601 0.196 Uiso 1 1 d R U . . .
H25E H 0.4476 0.2862 0.0417 0.196 Uiso 1 1 d R U . . .
H25F H 0.4038 0.2683 0.0892 0.196 Uiso 1 1 d R U . . .
N26 N 0.0983(6) 0.2439(6) 0.2449(4) 0.076(3) Uani 1 1 d . . . . .
H26D H 0.0624 0.2343 0.2683 0.113 Uiso 1 1 d R U . . .
H26E H 0.1401 0.1986 0.2449 0.113 Uiso 1 1 d R U . . .
H26F H 0.1161 0.2834 0.2511 0.113 Uiso 1 1 d R U . . .
N27 N 0.7796(8) 0.2137(7) 0.0692(5) 0.111(5) Uani 1 1 d . U . . .
H27D H 0.7522 0.1898 0.0928 0.167 Uiso 1 1 d R U . . .
H27E H 0.7447 0.2534 0.0489 0.167 Uiso 1 1 d R U . . .
H27F H 0.8105 0.1769 0.0520 0.167 Uiso 1 1 d R U . . .
N28 N 0.7392(7) 0.7388(7) 0.0045(4) 0.088(3) Uani 1 1 d . . . . .
H28D H 0.7159 0.7923 0.0029 0.132 Uiso 1 1 d R U . . .
H28E H 0.7532 0.7152 0.0358 0.132 Uiso 1 1 d R U . . .
H28F H 0.7043 0.7174 -0.0056 0.132 Uiso 1 1 d R U . . .
N29 N 0.5492(12) 0.3637(11) 0.0018(7) 0.174(7) Uani 1 1 d . U . . .
H29D H 0.5503 0.3652 -0.0309 0.261 Uiso 1 1 d R U . . .
H29E H 0.5843 0.3873 0.0092 0.261 Uiso 1 1 d R U . . .
H29F H 0.4993 0.3904 0.0112 0.261 Uiso 1 1 d R U . . .
N30 N 0.5799(6) 0.2393(7) 0.1144(4) 0.091(4) Uani 1 1 d . . . . .
H30D H 0.6224 0.2572 0.1051 0.136 Uiso 1 1 d R U . . .
H30E H 0.5620 0.2513 0.1441 0.136 Uiso 1 1 d R U . . .
H30F H 0.5404 0.2635 0.0923 0.136 Uiso 1 1 d R U . . .
N31 N 0.0051(13) 0.4949(13) 0.3389(9) 0.220(10) Uani 1 1 d . U . . .
H31D H -0.0218 0.4579 0.3389 0.329 Uiso 1 1 d R U . . .
H31E H -0.0214 0.5430 0.3193 0.329 Uiso 1 1 d R U . . .
H31F H 0.0070 0.5030 0.3706 0.329 Uiso 1 1 d R U . . .

loop_
_atom_site_aniso_label
_atom_site_aniso_U_11
_atom_site_aniso_U_22
_atom_site_aniso_U_33
_atom_site_aniso_U_23
_atom_site_aniso_U_13
_atom_site_aniso_U_12
K1 0.0548(14) 0.098(2) 0.0555(14) 0.0100(14) -0.0052(11) -0.0016(14)
K2 0.155(3) 0.134(3) 0.0622(17) -0.0253(18) 0.0060(19) -0.109(3)
K3 0.119(3) 0.087(2) 0.0692(18) 0.0046(16) -0.0177(18) -0.0219(19)
Ag 0.0341(3) 0.0346(4) 0.0595(4) -0.0007(3) -0.0132(3) -0.0033(3)
Sn1 0.0295(3) 0.0323(3) 0.0379(3) -0.0024(2) -0.0080(2) -0.0086(2)
Sn2 0.0277(3) 0.0297(3) 0.0405(3) -0.0085(2) -0.0059(2) -0.0111(2)
Sn3 0.0333(3) 0.0497(4) 0.0400(3) -0.0188(3) 0.0002(2) -0.0118(3)
Sn4 0.0302(3) 0.0286(3) 0.0513(3) -0.0044(3) -0.0063(2) -0.0124(2)
Sn5 0.0340(3) 0.0293(3) 0.0374(3) -0.0116(2) -0.0036(2) -0.0055(2)
Sn6 0.0381(3) 0.0337(3) 0.0388(3) 0.0017(2) -0.0083(2) -0.0093(2)
Sn7 0.0332(3) 0.0280(3) 0.0655(4) -0.0177(3) -0.0053(3) -0.0060(2)
Sn8 0.0249(3) 0.0344(3) 0.0562(4) -0.0118(3) -0.0037(2) -0.0076(2)
Sn9 0.0376(3) 0.0361(3) 0.0468(3) -0.0107(3) -0.0172(3) -0.0087(3)
Sn10 0.0564(4) 0.0575(5) 0.0494(4) -0.0099(3) -0.0230(3) -0.0001(3)
Sn11 0.0735(5) 0.0543(4) 0.0403(4) 0.0097(3) 0.0190(3) 0.0019(4)
Sn12 0.0368(3) 0.0345(3) 0.0374(3) -0.0047(2) 0.0021(2) 0.0028(2)
Sn13 0.0297(3) 0.0334(3) 0.0410(3) -0.0058(2) 0.0022(2) -0.0118(2)
Sn14 0.0507(4) 0.0516(4) 0.0580(4) -0.0294(3) -0.0037(3) -0.0027(3)
Sn15 0.0548(4) 0.0363(4) 0.0419(3) -0.0088(3) -0.0138(3) -0.0099(3)
Sn16 0.0256(3) 0.0336(3) 0.0500(3) 0.0025(3) -0.0030(2) -0.0043(2)
Sn17 0.0415(4) 0.0616(4) 0.0512(4) -0.0121(3) 0.0223(3) -0.0142(3)
Sn18 0.0697(5) 0.0750(6) 0.0917(6) -0.0483(5) 0.0473(5) -0.0510(4)
K4 0.0270(8) 0.0271(9) 0.0297(8) -0.0076(7) -0.0020(6) -0.0064(7)
N1 0.034(4) 0.032(4) 0.042(4) -0.011(3) -0.007(3) -0.007(3)
N2 0.043(4) 0.030(4) 0.041(4) -0.012(3) 0.001(3) -0.001(3)
O1 0.037(3) 0.035(3) 0.041(3) -0.009(3) 0.010(3) -0.003(3)
O2 0.029(3) 0.032(3) 0.050(3) -0.003(3) 0.003(2) -0.010(2)
O3 0.023(3) 0.037(3) 0.044(3) -0.006(3) -0.002(2) -0.003(2)
O4 0.035(3) 0.040(3) 0.046(3) -0.006(3) -0.001(3) -0.016(3)
O5 0.037(3) 0.033(3) 0.043(3) -0.005(3) -0.013(3) -0.010(3)
O6 0.041(3) 0.038(3) 0.034(3) -0.013(3) -0.008(2) -0.010(3)
C1 0.041(5) 0.034(5) 0.059(6) -0.028(4) -0.004(4) -0.006(4)
C2 0.037(5) 0.053(6) 0.039(5) -0.022(4) 0.003(4) 0.001(4)
C3 0.040(5) 0.052(6) 0.048(5) -0.003(5) 0.018(4) -0.003(4)
C4 0.027(4) 0.060(7) 0.062(6) 0.008(5) 0.011(4) -0.010(4)
C5 0.052(6) 0.028(5) 0.062(6) -0.002(4) -0.005(5) -0.018(4)
C6 0.064(6) 0.025(5) 0.055(6) -0.010(4) -0.007(5) -0.008(4)
C7 0.045(5) 0.041(5) 0.055(6) -0.013(4) -0.003(4) 0.007(4)
C8 0.031(5) 0.043(5) 0.056(6) -0.008(4) -0.004(4) 0.007(4)
C9 0.027(4) 0.064(7) 0.046(5) -0.011(5) -0.001(4) -0.016(4)
C10 0.034(5) 0.052(6) 0.055(6) -0.009(4) 0.001(4) -0.027(4)
C11 0.057(6) 0.037(5) 0.060(6) -0.005(4) -0.008(5) -0.028(5)
C12 0.049(5) 0.030(5) 0.056(6) -0.006(4) -0.009(4) -0.014(4)
C13 0.043(5) 0.028(5) 0.055(6) -0.001(4) -0.013(4) -0.002(4)
C14 0.039(5) 0.035(5) 0.051(5) 0.004(4) -0.017(4) -0.005(4)
C15 0.048(5) 0.045(5) 0.030(4) 0.001(4) -0.017(4) -0.019(4)
C16 0.052(5) 0.046(5) 0.031(4) -0.012(4) -0.011(4) -0.018(4)
C17 0.053(6) 0.052(6) 0.049(6) -0.028(5) -0.007(4) -0.010(5)
C18 0.053(6) 0.041(6) 0.067(7) -0.032(5) -0.009(5) 0.002(4)
K5 0.0266(8) 0.0329(9) 0.0346(9) -0.0104(7) 0.0024(7) -0.0078(7)
N3 0.037(4) 0.073(6) 0.064(5) -0.029(5) 0.016(4) -0.031(4)
N4 0.028(4) 0.092(8) 0.104(8) -0.056(7) 0.008(5) -0.008(5)
O7 0.121(8) 0.090(6) 0.035(4) 0.006(4) 0.003(4) -0.052(6)
O8 0.095(7) 0.082(6) 0.058(5) -0.008(5) -0.033(5) 0.013(5)
O9 0.051(4) 0.055(4) 0.076(5) -0.035(4) 0.028(3) -0.033(3)
O10 0.035(3) 0.039(4) 0.055(4) -0.012(3) 0.002(3) -0.004(3)
O11 0.047(4) 0.040(4) 0.044(3) -0.010(3) -0.005(3) -0.017(3)
O12 0.049(4) 0.064(5) 0.049(4) -0.033(3) 0.011(3) -0.015(3)
C19 0.093(10) 0.141(13) 0.074(8) -0.040(8) 0.042(7) -0.091(10)
C20 0.107(8) 0.102(8) 0.059(6) -0.007(6) 0.017(6) -0.066(7)
C21 0.23(2) 0.109(13) 0.039(7) 0.020(8) -0.023(11) -0.042(15)
C22 0.18(2) 0.128(16) 0.048(8) 0.003(9) -0.035(11) -0.013(15)
C23 0.093(8) 0.105(8) 0.105(8) -0.024(7) -0.043(7) 0.002(7)
C24 0.064(7) 0.122(9) 0.101(8) -0.035(7) -0.019(6) -0.004(6)
C25 0.053(7) 0.124(12) 0.118(11) -0.069(10) 0.048(7) -0.057(8)
C26 0.068(8) 0.101(10) 0.105(10) -0.062(9) 0.037(7) -0.050(7)
C27 0.066(7) 0.036(5) 0.063(6) -0.026(5) 0.026(5) -0.029(5)
C28 0.084(8) 0.036(5) 0.041(5) -0.009(4) 0.002(5) -0.018(5)
C29 0.039(6) 0.055(7) 0.138(12) -0.047(8) -0.020(7) 0.010(5)
C30 0.033(5) 0.104(10) 0.098(10) -0.046(8) 0.014(6) -0.014(6)
C31 0.029(5) 0.094(9) 0.079(8) -0.020(7) -0.001(5) -0.019(5)
C32 0.060(6) 0.063(7) 0.058(6) -0.004(5) -0.017(5) -0.033(6)
C33 0.077(7) 0.041(6) 0.048(6) -0.012(4) -0.019(5) -0.017(5)
C34 0.096(9) 0.035(5) 0.042(5) -0.022(4) 0.008(5) -0.016(5)
C35 0.051(6) 0.083(9) 0.101(9) -0.057(8) 0.032(6) -0.030(6)
C36 0.042(6) 0.077(8) 0.111(10) -0.062(8) 0.018(6) -0.005(6)
K6 0.0439(10) 0.0435(11) 0.0383(10) -0.0099(8) -0.0003(8) -0.0148(9)
N5 0.037(4) 0.084(7) 0.059(5) -0.023(5) 0.005(4) -0.018(4)
N6 0.092(7) 0.079(7) 0.064(6) 0.031(5) -0.044(5) -0.059(6)
O13 0.042(4) 0.058(4) 0.054(4) -0.015(3) 0.011(3) -0.020(3)
O14 0.058(4) 0.048(4) 0.044(4) 0.006(3) -0.007(3) -0.026(3)
O15 0.039(4) 0.083(6) 0.056(4) 0.015(4) -0.003(3) -0.021(4)
O16 0.057(4) 0.045(4) 0.034(3) -0.015(3) 0.012(3) -0.017(3)
O17 0.073(5) 0.050(4) 0.060(5) -0.018(4) 0.002(4) 0.007(4)
O18 0.126(8) 0.053(5) 0.043(4) -0.003(3) -0.010(4) -0.031(5)
C37 0.043(6) 0.111(10) 0.069(7) -0.028(7) 0.015(5) -0.033(7)
C38 0.056(7) 0.083(8) 0.060(7) -0.012(6) 0.017(5) -0.038(6)
C39 0.050(6) 0.047(6) 0.050(6) -0.004(5) 0.018(5) -0.010(5)
C40 0.061(6) 0.056(6) 0.031(5) 0.003(4) 0.001(4) -0.014(5)
C41 0.089(9) 0.064(8) 0.061(7) 0.016(6) -0.030(6) -0.034(7)
C42 0.079(8) 0.123(11) 0.074(8) 0.046(8) -0.046(7) -0.071(9)
C43 0.071(6) 0.108(8) 0.080(7) 0.033(6) -0.021(6) -0.053(6)
C44 0.041(6) 0.125(12) 0.065(8) 0.037(8) 0.001(5) -0.027(7)
C45 0.066(8) 0.073(8) 0.064(7) 0.002(7) 0.026(6) -0.002(6)
C46 0.067(7) 0.054(6) 0.044(5) -0.008(5) 0.012(5) -0.013(5)
C47 0.077(7) 0.049(6) 0.034(5) -0.016(4) -0.004(5) -0.025(5)
C48 0.059(6) 0.078(8) 0.056(6) -0.022(6) -0.005(5) -0.036(6)
C49 0.039(6) 0.116(11) 0.082(9) -0.022(8) -0.004(6) -0.011(7)
C50 0.049(7) 0.092(10) 0.082(9) -0.011(8) 0.005(6) 0.022(7)
C51 0.117(13) 0.048(8) 0.090(10) -0.023(7) 0.007(9) 0.021(8)
C52 0.173(17) 0.043(7) 0.067(8) -0.011(6) -0.002(10) -0.024(9)
C54 0.104(8) 0.085(7) 0.081(7) 0.007(6) -0.037(6) -0.054(6)
K7 0.0338(9) 0.0417(11) 0.0511(11) -0.0192(9) -0.0043(8) -0.0104(8)
N7 0.041(7) 0.067(10) 0.030(6) -0.004(6) 0.005(5) -0.020(7)
C55 0.074(15) 0.057(15) 0.07(2) 0.013(13) 0.008(13) -0.037(13)
C56 0.092(15) 0.042(11) 0.030(8) 0.000(7) 0.008(8) 0.013(10)
C58 0.058(11) 0.044(10) 0.092(15) -0.006(10) -0.038(10) 0.014(8)
O20 0.039(7) 0.048(8) 0.055(8) 0.001(6) -0.020(6) -0.010(6)
C59 0.032(9) 0.103(17) 0.105(16) -0.026(13) 0.001(9) -0.033(10)
C60 0.039(10) 0.054(12) 0.068(12) -0.018(10) 0.000(8) -0.021(9)
N8 0.037(6) 0.034(7) 0.044(7) -0.008(6) 0.002(5) -0.018(5)
C61 0.047(9) 0.038(10) 0.048(9) -0.014(7) 0.008(7) -0.025(8)
O21 0.050(6) 0.044(7) 0.028(5) -0.016(5) 0.006(4) -0.022(5)
C63 0.045(9) 0.041(10) 0.051(9) -0.014(8) 0.001(7) -0.008(7)
O22 0.036(6) 0.053(7) 0.038(5) -0.005(5) 0.004(4) -0.006(5)
C67 0.053(12) 0.084(17) 0.054(12) -0.009(11) 0.021(10) -0.040(11)
C68 0.074(12) 0.062(11) 0.051(9) -0.013(8) 0.006(8) -0.055(10)
O23 0.049(7) 0.059(7) 0.043(6) -0.014(5) 0.006(5) -0.030(6)
C70 0.090(16) 0.063(13) 0.041(10) -0.034(10) 0.032(10) -0.038(11)
O24 0.055(7) 0.072(9) 0.027(5) -0.032(6) 0.014(5) -0.036(6)
C71 0.056(9) 0.044(9) 0.055(9) -0.029(8) 0.028(8) -0.029(8)
N7A 0.062(14) 0.064(17) 0.033(12) 0.001(11) -0.004(10) -0.023(12)
C55A 0.08(3) 0.08(3) 0.034(16) -0.017(18) 0.018(16) -0.06(2)
C56A 0.11(2) 0.036(16) 0.035(13) 0.016(11) -0.004(14) -0.034(17)
C58A 0.047(14) 0.081(19) 0.031(12) 0.008(12) -0.018(10) -0.029(13)
O20A 0.043(11) 0.072(16) 0.043(11) 0.002(10) -0.016(8) -0.034(11)
C59A 0.07(2) 0.11(3) 0.07(2) 0.045(19) -0.040(16) -0.06(2)
C60A 0.045(17) 0.050(19) 0.09(2) -0.019(16) -0.008(15) -0.026(14)
N8A 0.048(12) 0.067(15) 0.033(10) 0.009(10) -0.002(9) -0.033(11)
O21A 0.038(9) 0.037(10) 0.055(10) 0.000(8) -0.017(7) -0.002(7)
O22A 0.043(9) 0.070(13) 0.048(10) -0.016(9) 0.011(8) -0.024(9)
C66A 0.041(17) 0.07(2) 0.14(4) 0.04(3) -0.02(2) -0.040(16)
C67A 0.14(3) 0.051(18) 0.07(2) 0.008(15) -0.04(2) -0.07(2)
C68A 0.118(16) 0.112(16) 0.113(16) -0.018(10) -0.003(10) -0.043(10)
O23A 0.13(2) 0.070(14) 0.039(10) -0.019(9) 0.006(11) -0.054(14)
N9 0.049(6) 0.121(10) 0.085(8) -0.003(7) -0.003(5) -0.027(6)
N10 0.061(6) 0.064(6) 0.080(7) 0.000(5) -0.009(5) -0.026(5)
N11 0.069(6) 0.083(7) 0.065(6) -0.035(5) -0.002(5) -0.022(5)
N12 0.072(7) 0.065(7) 0.104(8) -0.028(6) 0.014(6) -0.025(5)
N13 0.044(5) 0.047(5) 0.090(7) -0.001(5) -0.007(4) -0.013(4)
N14 0.133(11) 0.068(7) 0.104(9) 0.013(6) -0.033(8) -0.039(7)
N15 0.065(6) 0.072(6) 0.049(5) -0.005(4) 0.003(4) -0.019(5)
N16 0.169(13) 0.107(10) 0.157(12) 0.039(9) -0.063(10) -0.073(9)
N17 0.132(8) 0.076(6) 0.094(7) -0.021(5) -0.047(6) -0.013(6)
N18 0.135(12) 0.133(12) 0.058(7) -0.025(7) 0.002(7) -0.002(9)
N19 0.090(9) 0.105(10) 0.127(11) -0.057(9) 0.007(8) -0.020(7)
N20 0.082(8) 0.130(11) 0.072(7) -0.011(7) 0.020(6) -0.003(7)
N21 0.148(12) 0.094(9) 0.075(8) -0.015(7) -0.012(8) -0.040(9)
N22 0.196(17) 0.119(12) 0.102(10) -0.033(9) -0.058(11) -0.036(11)
N23 0.21(2) 0.105(12) 0.131(14) -0.012(10) -0.041(13) -0.016(12)
N24 0.101(9) 0.141(11) 0.150(11) -0.064(9) -0.039(8) -0.015(8)
N25 0.144(14) 0.168(15) 0.098(10) -0.015(10) -0.003(9) -0.077(12)
N26 0.066(6) 0.077(7) 0.097(8) -0.027(6) 0.016(6) -0.038(5)
N27 0.140(10) 0.086(8) 0.108(9) -0.020(7) 0.068(8) -0.047(7)
N28 0.093(8) 0.085(8) 0.070(7) 0.001(6) 0.004(6) -0.014(6)
N29 0.170(10) 0.167(10) 0.147(10) -0.023(8) 0.029(8) -0.010(8)
N30 0.071(7) 0.135(10) 0.049(6) 0.003(6) -0.008(5) -0.019(7)
N31 0.181(16) 0.174(15) 0.274(19) -0.021(14) 0.014(14) -0.029(13)

loop_
_atom_type_symbol
_atom_type_description
_atom_type_scat_dispersion_real
_atom_type_scat_dispersion_imag
_atom_type_scat_source
C C 0.0033 0.0016 'International Tables Vol C Tables 4.2.6.8 and 6.1.1.4'
N N 0.0061 0.0033 'International Tables Vol C Tables 4.2.6.8 and 6.1.1.4'
O O 0.0106 0.0060 'International Tables Vol C Tables 4.2.6.8 and 6.1.1.4'
K K 0.2009 0.2494 'International Tables Vol C Tables 4.2.6.8 and 6.1.1.4'
Ag Ag -0.8971 1.1015 'International Tables Vol C Tables 4.2.6.8 and 6.1.1.4'
Sn Sn -0.6537 1.4246 'International Tables Vol C Tables 4.2.6.8 and 6.1.1.4'
H H 0.0000 0.0000 'International Tables Vol C Tables 4.2.6.8 and 6.1.1.4'

loop_
_geom_angle_atom_site_label_1
_geom_angle_atom_site_label_2
_geom_angle_atom_site_label_3
_geom_angle
N12 K1 N11 82.3(3)
N12 K1 N10 148.8(3)
N11 K1 N10 100.9(3)
N12 K1 N9 71.9(3)
N11 K1 N9 81.4(3)
N10 K1 N9 139.3(3)
N12 K1 Sn13 122.9(2)
N11 K1 Sn13 144.6(2)
N10 K1 Sn13 71.05(19)
N9 K1 Sn13 83.8(2)
N12 K1 Sn8 74.0(2)
N11 K1 Sn8 82.2(2)
N10 K1 Sn8 75.68(19)
N9 K1 Sn8 143.7(2)
Sn13 K1 Sn8 125.97(8)
N12 K1 Ag 83.3(2)
N11 K1 Ag 126.5(2)
N10 K1 Ag 69.87(19)
N9 K1 Ag 140.0(2)
Sn13 K1 Ag 84.20(5)
Sn8 K1 Ag 44.26(3)
N12 K1 Sn16 96.0(2)
N11 K1 Sn16 167.0(2)
N10 K1 Sn16 74.02(19)
N9 K1 Sn16 110.5(2)
Sn13 K1 Sn16 45.82(3)
Sn8 K1 Sn16 84.88(6)
Ag K1 Sn16 40.63(3)
N12 K1 Sn15 77.3(2)
N11 K1 Sn15 146.5(2)
N10 K1 Sn15 110.33(19)
N9 K1 Sn15 67.3(2)
Sn13 K1 Sn15 45.52(3)
Sn8 K1 Sn15 116.45(7)
Ag K1 Sn15 77.22(5)
Sn16 K1 Sn15 43.62(3)
N13 K2 N15 71.4(3)
N13 K2 N16 165.1(4)
N15 K2 N16 105.9(3)
N13 K2 N14 100.8(3)
N15 K2 N14 80.8(3)
N16 K2 N14 64.4(4)
N13 K2 Sn16 94.95(19)
N15 K2 Sn16 136.5(2)
N16 K2 Sn16 96.6(3)
N14 K2 Sn16 142.7(2)
N13 K2 Sn17 124.9(2)
N15 K2 Sn17 107.5(2)
N16 K2 Sn17 70.0(3)
N14 K2 Sn17 134.1(3)
Sn16 K2 Sn17 46.75(4)
N13 K2 Sn7 70.55(18)
N15 K2 Sn7 127.9(2)
N16 K2 Sn7 102.0(3)
N14 K2 Sn7 72.8(2)
Sn16 K2 Sn7 81.05(6)
Sn17 K2 Sn7 123.27(8)
N13 K2 Ag 93.13(19)
N15 K2 Ag 164.5(2)
N16 K2 Ag 89.3(3)
N14 K2 Ag 103.5(2)
Sn16 K2 Ag 41.55(3)
Sn17 K2 Ag 80.45(6)
Sn7 K2 Ag 42.85(4)
N13 K2 Sn18 85.5(2)
N15 K2 Sn18 77.0(2)
N16 K2 Sn18 108.4(3)
N14 K2 Sn18 153.6(2)
Sn16 K2 Sn18 60.52(6)
Sn17 K2 Sn18 44.05(5)
Sn7 K2 Sn18 132.71(9)
Ag K2 Sn18 101.67(8)
N13 K2 Sn6 113.82(19)
N15 K2 Sn6 146.7(2)
N16 K2 Sn6 60.1(3)
N14 K2 Sn6 65.8(2)
Sn16 K2 Sn6 76.85(6)
Sn17 K2 Sn6 96.08(7)
Sn7 K2 Sn6 43.28(4)
Ag K2 Sn6 40.59(4)
Sn18 K2 Sn6 134.88(7)
N13 K2 Sn15 62.17(19)
N15 K2 Sn15 99.5(2)
N16 K2 Sn15 132.2(3)
N14 K2 Sn15 161.2(3)
Sn16 K2 Sn15 41.00(4)
Sn17 K2 Sn15 64.00(6)
Sn7 K2 Sn15 92.83(6)
Ag K2 Sn15 71.50(5)
Sn18 K2 Sn15 40.11(4)
Sn6 K2 Sn15 112.03(6)
N17 K3 N19 153.5(4)
N17 K3 N18 71.7(4)
N19 K3 N18 108.8(4)
N17 K3 Sn14 83.6(3)
N19 K3 Sn14 122.6(3)
N18 K3 Sn14 74.7(3)
N17 K3 Sn9 90.9(3)
N19 K3 Sn9 75.2(3)
N18 K3 Sn9 148.1(3)
Sn14 K3 Sn9 131.02(10)
N17 K3 Ag 77.5(3)
N19 K3 Ag 105.9(3)
N18 K3 Ag 145.3(3)
Sn14 K3 Ag 86.60(8)
Sn9 K3 Ag 44.98(4)
N17 K3 Sn16 77.1(3)
N19 K3 Sn16 123.0(3)
N18 K3 Sn16 114.9(3)
Sn14 K3 Sn16 45.87(4)
Sn9 K3 Sn16 85.40(7)
Ag K3 Sn16 40.74(4)
N17 K3 H20D 93.9
N19 K3 H20D 65.9
N18 K3 H20D 60.3
Sn14 K3 H20D 133.0
Sn9 K3 H20D 95.8
Ag K3 H20D 138.8
Sn16 K3 H20D 170.9
N17 K3 H21F 64.8
N19 K3 H21F 88.6
N18 K3 H21F 88.2
Sn14 K3 H21F 147.7
Sn9 K3 H21F 60.0
Ag K3 H21F 92.8
Sn16 K3 H21F 126.2
H20D K3 H21F 48.4
Sn16 Ag Sn8 134.24(3)
Sn16 Ag Sn7 124.41(3)
Sn8 Ag Sn7 66.10(2)
Sn16 Ag Sn9 136.33(3)
Sn8 Ag Sn9 64.83(2)
Sn7 Ag Sn9 98.93(2)
Sn16 Ag Sn6 126.66(3)
Sn8 Ag Sn6 98.68(2)
Sn7 Ag Sn6 64.51(2)
Sn9 Ag Sn6 64.36(2)
Sn16 Ag K3 71.96(5)
Sn8 Ag K3 117.29(6)
Sn7 Ag K3 155.94(6)
Sn9 Ag K3 65.22(5)
Sn6 Ag K3 91.71(6)
Sn16 Ag K1 69.83(4)
Sn8 Ag K1 64.43(4)
Sn7 Ag K1 99.03(5)
Sn9 Ag K1 111.88(5)
Sn6 Ag K1 160.97(5)
K3 Ag K1 103.66(8)
Sn16 Ag K2 63.78(6)
Sn8 Ag K2 130.83(5)
Sn7 Ag K2 68.47(5)
Sn9 Ag K2 141.41(7)
Sn6 Ag K2 77.61(7)
K3 Ag K2 111.83(7)
K1 Ag K2 106.18(8)
Sn3 Sn1 Sn4 67.36(2)
Sn3 Sn1 Sn2 66.79(2)
Sn4 Sn1 Sn2 101.24(2)
Sn3 Sn1 Sn5 100.51(2)
Sn4 Sn1 Sn5 64.84(2)
Sn2 Sn1 Sn5 65.317(19)
Sn6 Sn2 Sn1 109.38(2)
Sn6 Sn2 Sn7 62.97(2)
Sn1 Sn2 Sn7 108.08(2)
Sn6 Sn2 Sn5 57.354(18)
Sn1 Sn2 Sn5 57.372(18)
Sn7 Sn2 Sn5 101.43(2)
Sn6 Sn2 Sn3 100.05(2)
Sn1 Sn2 Sn3 56.248(19)
Sn7 Sn2 Sn3 56.04(2)
Sn5 Sn2 Sn3 89.51(2)
Sn8 Sn3 Sn7 64.92(2)
Sn8 Sn3 Sn1 109.66(2)
Sn7 Sn3 Sn1 109.93(2)
Sn8 Sn3 Sn2 102.60(2)
Sn7 Sn3 Sn2 57.327(19)
Sn1 Sn3 Sn2 56.962(18)
Sn8 Sn3 Sn4 56.936(18)
Sn7 Sn3 Sn4 101.74(2)
Sn1 Sn3 Sn4 56.584(18)
Sn2 Sn3 Sn4 89.18(2)
Sn9 Sn4 Sn1 110.76(2)
Sn9 Sn4 Sn8 63.42(2)
Sn1 Sn4 Sn8 108.14(2)
Sn9 Sn4 Sn5 58.459(19)
Sn1 Sn4 Sn5 57.705(18)
Sn8 Sn4 Sn5 102.34(2)
Sn9 Sn4 Sn3 100.47(2)
Sn1 Sn4 Sn3 56.056(18)
Sn8 Sn4 Sn3 55.831(19)
Sn5 Sn4 Sn3 89.55(2)
Sn6 Sn5 Sn1 109.26(2)
Sn6 Sn5 Sn9 62.80(2)
Sn1 Sn5 Sn9 108.87(2)
Sn6 Sn5 Sn4 101.59(2)
Sn1 Sn5 Sn4 57.456(18)
Sn9 Sn5 Sn4 56.626(19)
Sn6 Sn5 Sn2 57.275(18)
Sn1 Sn5 Sn2 57.311(18)
Sn9 Sn5 Sn2 101.79(2)
Sn4 Sn5 Sn2 91.76(2)
Ag Sn6 Sn2 112.46(3)
Ag Sn6 Sn5 112.52(3)
Sn2 Sn6 Sn5 65.371(19)
Ag Sn6 Sn9 57.46(2)
Sn2 Sn6 Sn9 104.79(2)
Sn5 Sn6 Sn9 58.987(19)
Ag Sn6 Sn7 57.23(2)
Sn2 Sn6 Sn7 58.801(19)
Sn5 Sn6 Sn7 104.10(2)
Sn9 Sn6 Sn7 90.36(2)
Ag Sn6 K2 61.80(5)
Sn2 Sn6 K2 102.89(4)
Sn5 Sn6 K2 164.93(4)
Sn9 Sn6 K2 118.93(5)
Sn7 Sn6 K2 60.89(4)
Ag Sn6 Sn8 40.352(18)
Sn2 Sn6 Sn8 79.262(18)
Sn5 Sn6 Sn8 78.394(18)
Sn9 Sn6 Sn8 44.730(16)
Sn7 Sn6 Sn8 45.634(16)
K2 Sn6 Sn8 90.42(5)
Ag Sn7 Sn3 111.33(3)
Ag Sn7 Sn2 112.87(3)
Sn3 Sn7 Sn2 66.63(2)
Ag Sn7 Sn6 58.25(2)
Sn3 Sn7 Sn6 104.10(2)
Sn2 Sn7 Sn6 58.225(19)
Ag Sn7 Sn8 56.89(2)
Sn3 Sn7 Sn8 57.52(2)
Sn2 Sn7 Sn8 103.95(2)
Sn6 Sn7 Sn8 89.61(2)
Ag Sn7 K2 68.68(5)
Sn3 Sn7 K2 179.91(8)
Sn2 Sn7 K2 113.28(6)
Sn6 Sn7 K2 75.83(6)
Sn8 Sn7 K2 122.53(5)
Ag Sn7 Sn9 40.612(17)
Sn3 Sn7 Sn9 78.309(19)
Sn2 Sn7 Sn9 78.632(18)
Sn6 Sn7 Sn9 44.802(16)
Sn8 Sn7 Sn9 44.814(16)
K2 Sn7 Sn9 101.67(4)
Ag Sn8 Sn3 111.49(3)
Ag Sn8 Sn4 111.86(3)
Sn3 Sn8 Sn4 67.23(2)
Ag Sn8 Sn9 57.79(2)
Sn3 Sn8 Sn9 104.37(2)
Sn4 Sn8 Sn9 57.59(2)
Ag Sn8 Sn7 57.01(2)
Sn3 Sn8 Sn7 57.56(2)
Sn4 Sn8 Sn7 103.77(2)
Sn9 Sn8 Sn7 89.47(2)
Ag Sn8 K1 71.32(4)
Sn3 Sn8 K1 136.11(6)
Sn4 Sn8 K1 155.13(6)
Sn9 Sn8 K1 112.05(5)
Sn7 Sn8 K1 98.35(5)
Ag Sn8 Sn6 40.971(17)
Sn3 Sn8 Sn6 78.065(18)
Sn4 Sn8 Sn6 77.644(18)
Sn9 Sn8 Sn6 44.716(16)
Sn7 Sn8 Sn6 44.752(16)
K1 Sn8 Sn6 111.79(5)
Ag Sn9 Sn4 112.78(3)
Ag Sn9 Sn5 112.49(3)
Sn4 Sn9 Sn5 64.915(19)
Ag Sn9 Sn6 58.19(2)
Sn4 Sn9 Sn6 104.22(2)
Sn5 Sn9 Sn6 58.216(19)
Ag Sn9 Sn8 57.38(2)
Sn4 Sn9 Sn8 58.98(2)
Sn5 Sn9 Sn8 103.73(2)
Sn6 Sn9 Sn8 90.55(2)
Ag Sn9 K3 69.80(6)
Sn4 Sn9 K3 163.06(7)
Sn5 Sn9 K3 130.74(6)
Sn6 Sn9 K3 91.37(6)
Sn8 Sn9 K3 115.25(6)
Ag Sn9 Sn7 40.456(18)
Sn4 Sn9 Sn7 79.448(19)
Sn5 Sn9 Sn7 78.146(18)
Sn6 Sn9 Sn7 44.836(16)
Sn8 Sn9 Sn7 45.719(16)
K3 Sn9 Sn7 108.25(6)
Sn13 Sn10 Sn14 66.44(2)
Sn13 Sn10 Sn12 67.19(2)
Sn14 Sn10 Sn12 101.86(3)
Sn13 Sn10 Sn11 101.21(3)
Sn14 Sn10 Sn11 66.91(3)
Sn12 Sn10 Sn11 65.14(3)
Sn17 Sn11 Sn18 61.81(3)
Sn17 Sn11 Sn10 108.70(3)
Sn18 Sn11 Sn10 108.39(3)
Sn17 Sn11 Sn12 102.40(3)
Sn18 Sn11 Sn12 57.47(2)
Sn10 Sn11 Sn12 57.22(2)
Sn17 Sn11 Sn14 57.29(2)
Sn18 Sn11 Sn14 99.37(3)
Sn10 Sn11 Sn14 55.91(2)
Sn12 Sn11 Sn14 90.32(2)
Sn15 Sn12 Sn10 108.40(3)
Sn15 Sn12 Sn18 60.46(3)
Sn10 Sn12 Sn18 108.45(3)
Sn15 Sn12 Sn11 100.83(3)
Sn10 Sn12 Sn11 57.64(3)
Sn18 Sn12 Sn11 57.12(3)
Sn15 Sn12 Sn13 57.200(19)
Sn10 Sn12 Sn13 55.94(2)
Sn18 Sn12 Sn13 98.65(3)
Sn11 Sn12 Sn13 89.95(2)
Sn10 Sn13 Sn16 106.89(3)
Sn10 Sn13 Sn15 108.37(3)
Sn16 Sn13 Sn15 58.98(2)
Sn10 Sn13 Sn14 56.82(2)
Sn16 Sn13 Sn14 57.41(2)
Sn15 Sn13 Sn14 101.22(2)
Sn10 Sn13 Sn12 56.87(2)
Sn16 Sn13 Sn12 95.77(2)
Sn15 Sn13 Sn12 56.235(19)
Sn14 Sn13 Sn12 89.99(2)
Sn10 Sn13 K1 177.21(5)
Sn16 Sn13 K1 70.80(4)
Sn15 Sn13 K1 71.94(6)
Sn14 Sn13 K1 120.40(5)
Sn12 Sn13 K1 124.47(6)
Sn10 Sn14 Sn17 108.28(3)
Sn10 Sn14 Sn16 106.78(3)
Sn17 Sn14 Sn16 59.21(2)
Sn10 Sn14 Sn13 56.74(2)
Sn17 Sn14 Sn13 101.34(2)
Sn16 Sn14 Sn13 57.375(19)
Sn10 Sn14 Sn11 57.18(3)
Sn17 Sn14 Sn11 55.56(3)
Sn16 Sn14 Sn11 95.13(3)
Sn13 Sn14 Sn11 89.73(2)
Sn10 Sn14 K3 149.25(7)
Sn17 Sn14 K3 97.83(7)
Sn16 Sn14 K3 72.74(6)
Sn13 Sn14 K3 103.04(6)
Sn11 Sn14 K3 152.67(7)
Sn16 Sn15 Sn12 103.70(3)
Sn16 Sn15 Sn18 85.21(3)
Sn12 Sn15 Sn18 59.93(3)
Sn16 Sn15 Sn13 60.39(2)
Sn12 Sn15 Sn13 66.57(2)
Sn18 Sn15 Sn13 104.71(3)
Sn16 Sn15 K1 67.17(4)
Sn12 Sn15 K1 125.25(5)
Sn18 Sn15 K1 152.39(5)
Sn13 Sn15 K1 62.54(5)
Sn16 Sn15 Sn17 41.912(18)
Sn12 Sn15 Sn17 78.46(2)
Sn18 Sn15 Sn17 43.37(2)
Sn13 Sn15 Sn17 78.60(2)
K1 Sn15 Sn17 109.05(5)
Sn16 Sn15 K2 55.33(4)
Sn12 Sn15 K2 123.16(5)
Sn18 Sn15 K2 65.69(5)
Sn13 Sn15 K2 115.43(4)
K1 Sn15 K2 96.49(6)
Sn17 Sn15 K2 50.03(4)
Ag Sn16 Sn15 121.06(3)
Ag Sn16 Sn17 122.59(3)
Sn15 Sn16 Sn17 96.27(3)
Ag Sn16 Sn13 127.66(3)
Sn15 Sn16 Sn13 60.63(2)
Sn17 Sn16 Sn13 107.89(3)
Ag Sn16 Sn14 128.69(3)
Sn15 Sn16 Sn14 108.17(2)
Sn17 Sn16 Sn14 60.28(2)
Sn13 Sn16 Sn14 65.21(2)
Ag Sn16 K2 74.66(7)
Sn15 Sn16 K2 83.67(7)
Sn17 Sn16 K2 67.54(5)
Sn13 Sn16 K2 143.76(7)
Sn14 Sn16 K2 127.28(5)
Ag Sn16 K1 69.53(4)
Sn15 Sn16 K1 69.21(5)
Sn17 Sn16 K1 165.25(5)
Sn13 Sn16 K1 63.38(4)
Sn14 Sn16 K1 120.60(5)
K2 Sn16 K1 111.71(7)
Ag Sn16 K3 67.30(5)
Sn15 Sn16 K3 160.95(6)
Sn17 Sn16 K3 91.75(5)
Sn13 Sn16 K3 100.45(6)
Sn14 Sn16 K3 61.39(5)
K2 Sn16 K3 115.38(9)
K1 Sn16 K3 101.38(7)
Sn11 Sn17 Sn16 103.75(3)
Sn11 Sn17 Sn14 67.14(3)
Sn16 Sn17 Sn14 60.50(2)
Sn11 Sn17 Sn18 59.69(3)
Sn16 Sn17 Sn18 84.51(3)
Sn14 Sn17 Sn18 104.62(3)
Sn11 Sn17 K2 135.98(7)
Sn16 Sn17 K2 65.71(5)
Sn14 Sn17 K2 125.68(5)
Sn18 Sn17 K2 76.48(7)
Sn11 Sn17 Sn15 78.30(2)
Sn16 Sn17 Sn15 41.822(17)
Sn14 Sn17 Sn15 78.83(2)
Sn18 Sn17 Sn15 42.761(19)
K2 Sn17 Sn15 65.98(6)
Sn11 Sn18 Sn12 65.42(3)
Sn11 Sn18 Sn15 106.18(3)
Sn12 Sn18 Sn15 59.61(2)
Sn11 Sn18 Sn17 58.50(3)
Sn12 Sn18 Sn17 105.78(3)
Sn15 Sn18 Sn17 93.87(3)
Sn11 Sn18 Sn16 81.44(2)
Sn12 Sn18 Sn16 81.85(2)
Sn15 Sn18 Sn16 46.95(2)
Sn17 Sn18 Sn16 46.99(2)
Sn11 Sn18 K2 117.84(5)
Sn12 Sn18 K2 130.93(5)
Sn15 Sn18 K2 74.20(5)
Sn17 Sn18 K2 59.47(5)
Sn16 Sn18 K2 53.15(4)
O6 K4 O1 121.36(18)
O6 K4 O3 97.38(17)
O1 K4 O3 135.79(18)
O6 K4 O4 136.04(18)
O1 K4 O4 97.64(18)
O3 K4 O4 59.79(17)
O6 K4 O5 60.51(16)
O1 K4 O5 97.79(18)
O3 K4 O5 121.04(17)
O4 K4 O5 97.48(17)
O6 K4 O2 97.49(18)
O1 K4 O2 59.36(16)
O3 K4 O2 98.06(16)
O4 K4 O2 121.13(17)
O5 K4 O2 135.85(17)
O6 K4 N2 60.49(18)
O1 K4 N2 118.98(19)
O3 K4 N2 60.45(19)
O4 K4 N2 119.53(19)
O5 K4 N2 120.45(19)
O2 K4 N2 60.12(18)
O6 K4 N1 120.13(18)
O1 K4 N1 60.10(18)
O3 K4 N1 119.89(18)
O4 K4 N1 60.66(17)
O5 K4 N1 60.29(17)
O2 K4 N1 118.92(18)
N2 K4 N1 179.0(2)
C1 N1 C13 111.3(7)
C1 N1 C12 110.0(7)
C13 N1 C12 110.2(7)
C1 N1 K4 108.8(5)
C13 N1 K4 108.2(5)
C12 N1 K4 108.3(5)
C18 N2 C6 110.3(8)
C18 N2 C7 110.3(7)
C6 N2 C7 108.3(7)
C18 N2 K4 109.2(5)
C6 N2 K4 109.6(5)
C7 N2 K4 109.1(5)
C3 O1 C2 112.5(7)
C3 O1 K4 118.9(5)
C2 O1 K4 116.7(5)
C5 O2 C4 110.6(7)
C5 O2 K4 115.0(5)
C4 O2 K4 111.0(5)
C8 O3 C9 111.4(7)
C8 O3 K4 116.4(5)
C9 O3 K4 115.0(5)
C10 O4 C11 112.0(7)
C10 O4 K4 114.3(5)
C11 O4 K4 113.8(5)
C15 O5 C14 111.2(6)
C15 O5 K4 112.2(4)
C14 O5 K4 114.6(5)
C16 O6 C17 111.2(6)
C16 O6 K4 114.2(5)
C17 O6 K4 116.9(5)
N1 C1 C2 114.1(7)
N1 C1 H1A 108.7
C2 C1 H1A 108.7
N1 C1 H1B 108.7
C2 C1 H1B 108.7
H1A C1 H1B 107.6
O1 C2 C1 110.1(7)
O1 C2 H2A 109.6
C1 C2 H2A 109.6
O1 C2 H2B 109.6
C1 C2 H2B 109.6
H2A C2 H2B 108.1
O1 C3 C4 109.7(8)
O1 C3 H3A 109.7
C4 C3 H3A 109.7
O1 C3 H3B 109.7
C4 C3 H3B 109.7
H3A C3 H3B 108.2
O2 C4 C3 109.4(8)
O2 C4 H4A 109.8
C3 C4 H4A 109.8
O2 C4 H4B 109.8
C3 C4 H4B 109.8
H4A C4 H4B 108.2
O2 C5 C6 109.8(7)
O2 C5 H5A 109.7
C6 C5 H5A 109.7
O2 C5 H5B 109.7
C6 C5 H5B 109.7
H5A C5 H5B 108.2
N2 C6 C5 113.2(8)
N2 C6 H6A 108.9
C5 C6 H6A 108.9
N2 C6 H6B 108.9
C5 C6 H6B 108.9
H6A C6 H6B 107.7
N2 C7 C8 113.3(7)
N2 C7 H7A 108.9
C8 C7 H7A 108.9
N2 C7 H7B 108.9
C8 C7 H7B 108.9
H7A C7 H7B 107.7
O3 C8 C7 110.8(7)
O3 C8 H8A 109.5
C7 C8 H8A 109.5
O3 C8 H8B 109.5
C7 C8 H8B 109.5
H8A C8 H8B 108.1
O3 C9 C10 109.8(7)
O3 C9 H9A 109.7
C10 C9 H9A 109.7
O3 C9 H9B 109.7
C10 C9 H9B 109.7
H9A C9 H9B 108.2
O4 C10 C9 109.6(7)
O4 C10 H10A 109.7
C9 C10 H10A 109.7
O4 C10 H10B 109.7
C9 C10 H10B 109.7
H10A C10 H10B 108.2
C12 C11 O4 110.1(7)
C12 C11 H11A 109.6
O4 C11 H11A 109.6
C12 C11 H11B 109.6
O4 C11 H11B 109.6
H11A C11 H11B 108.2
C11 C12 N1 113.5(8)
C11 C12 H12A 108.9
N1 C12 H12A 108.9
C11 C12 H12B 108.9
N1 C12 H12B 108.9
H12A C12 H12B 107.7
N1 C13 C14 113.7(7)
N1 C13 H13A 108.8
C14 C13 H13A 108.8
N1 C13 H13B 108.8
C14 C13 H13B 108.8
H13A C13 H13B 107.7
O5 C14 C13 108.6(7)
O5 C14 H14A 110.0
C13 C14 H14A 110.0
O5 C14 H14B 110.0
C13 C14 H14B 110.0
H14A C14 H14B 108.3
O5 C15 C16 108.3(7)
O5 C15 H15A 110.0
C16 C15 H15A 110.0
O5 C15 H15B 110.0
C16 C15 H15B 110.0
H15A C15 H15B 108.4
O6 C16 C15 109.0(7)
O6 C16 H16A 109.9
C15 C16 H16A 109.9
O6 C16 H16B 109.9
C15 C16 H16B 109.9
H16A C16 H16B 108.3
O6 C17 C18 110.0(7)
O6 C17 H17A 109.7
C18 C17 H17A 109.7
O6 C17 H17B 109.7
C18 C17 H17B 109.7
H17A C17 H17B 108.2
N2 C18 C17 112.3(8)
N2 C18 H18A 109.1
C17 C18 H18A 109.1
N2 C18 H18B 109.1
C17 C18 H18B 109.1
H18A C18 H18B 107.9
O7 K5 O8 61.5(3)
O7 K5 O12 114.4(2)
O8 K5 O12 97.3(2)
O7 K5 O11 96.7(2)
O8 K5 O11 141.1(3)
O12 K5 O11 60.74(19)
O7 K5 O10 98.2(2)
O8 K5 O10 113.4(2)
O12 K5 O10 143.3(2)
O11 K5 O10 100.81(18)
O7 K5 O9 141.0(2)
O8 K5 O9 96.2(3)
O12 K5 O9 99.0(2)
O11 K5 O9 117.6(2)
O10 K5 O9 59.55(18)
O7 K5 N3 60.9(3)
O8 K5 N3 120.0(3)
O12 K5 N3 120.7(2)
O11 K5 N3 61.5(2)
O10 K5 N3 60.9(2)
O9 K5 N3 118.6(2)
O7 K5 N4 120.4(3)
O8 K5 N4 61.1(3)
O12 K5 N4 59.4(2)
O11 K5 N4 118.3(2)
O10 K5 N4 118.1(2)
O9 K5 N4 60.2(3)
N3 K5 N4 178.6(3)
C30 N3 C31 111.8(10)
C30 N3 C19 109.4(9)
C31 N3 C19 108.9(9)
C30 N3 K5 110.0(6)
C31 N3 K5 107.5(5)
C19 N3 K5 109.2(7)
C24 N4 C36 111.7(11)
C24 N4 C25 107.1(11)
C36 N4 C25 109.9(10)
C24 N4 K5 109.0(8)
C36 N4 K5 110.9(7)
C25 N4 K5 108.0(7)
C20 O7 C21 109.3(11)
C20 O7 K5 118.6(7)
C21 O7 K5 113.9(10)
C22 O8 C23 112.5(13)
C22 O8 K5 113.7(10)
C23 O8 K5 117.1(8)
C27 O9 C26 110.3(8)
C27 O9 K5 113.3(5)
C26 O9 K5 121.0(7)
C29 O10 C28 112.6(8)
C29 O10 K5 115.7(6)
C28 O10 K5 115.5(5)
C32 O11 C33 110.7(7)
C32 O11 K5 115.8(5)
C33 O11 K5 112.5(5)
C35 O12 C34 111.4(8)
C35 O12 K5 120.0(6)
C34 O12 K5 115.5(5)
N3 C19 C20 112.8(9)
N3 C19 H19A 109.0
C20 C19 H19A 109.0
N3 C19 H19B 109.0
C20 C19 H19B 109.0
H19A C19 H19B 107.8
O7 C20 C19 110.2(10)
O7 C20 H20A 109.6
C19 C20 H20A 109.6
O7 C20 H20B 109.6
C19 C20 H20B 109.6
H20A C20 H20B 108.1
O7 C21 C22 110.1(12)
O7 C21 H21A 109.6
C22 C21 H21A 109.6
O7 C21 H21B 109.6
C22 C21 H21B 109.6
H21A C21 H21B 108.1
O8 C22 C21 110.8(15)
O8 C22 H22A 109.5
C21 C22 H22A 109.5
O8 C22 H22B 109.5
C21 C22 H22B 109.5
H22A C22 H22B 108.1
C24 C23 O8 110.7(12)
C24 C23 H23A 109.5
O8 C23 H23A 109.5
C24 C23 H23B 109.5
O8 C23 H23B 109.5
H23A C23 H23B 108.1
N4 C24 C23 111.6(13)
N4 C24 H24A 109.3
C23 C24 H24A 109.3
N4 C24 H24B 109.3
C23 C24 H24B 109.3
H24A C24 H24B 108.0
N4 C25 C26 113.9(10)
N4 C25 H25A 108.8
C26 C25 H25A 108.8
N4 C25 H25B 108.8
C26 C25 H25B 108.8
H25A C25 H25B 107.7
O9 C26 C25 109.7(9)
O9 C26 H26A 109.7
C25 C26 H26A 109.7
O9 C26 H26B 109.7
C25 C26 H26B 109.7
H26A C26 H26B 108.2
O9 C27 C28 109.2(8)
O9 C27 H27A 109.8
C28 C27 H27A 109.8
O9 C27 H27B 109.8
C28 C27 H27B 109.8
H27A C27 H27B 108.3
O10 C28 C27 110.3(8)
O10 C28 H28A 109.6
C27 C28 H28A 109.6
O10 C28 H28B 109.6
C27 C28 H28B 109.6
H28A C28 H28B 108.1
O10 C29 C30 110.5(10)
O10 C29 H29A 109.5
C30 C29 H29A 109.5
O10 C29 H29B 109.5
C30 C29 H29B 109.5
H29A C29 H29B 108.1
N3 C30 C29 113.4(9)
N3 C30 H30A 108.9
C29 C30 H30A 108.9
N3 C30 H30B 108.9
C29 C30 H30B 108.9
H30A C30 H30B 107.7
N3 C31 C32 115.7(9)
N3 C31 H31A 108.4
C32 C31 H31A 108.4
N3 C31 H31B 108.4
C32 C31 H31B 108.4
H31A C31 H31B 107.4
O11 C32 C31 108.7(8)
O11 C32 H32A 110.0
C31 C32 H32A 110.0
O11 C32 H32B 110.0
C31 C32 H32B 110.0
H32A C32 H32B 108.3
O11 C33 C34 109.0(8)
O11 C33 H33A 109.9
C34 C33 H33A 109.9
O11 C33 H33B 109.9
C34 C33 H33B 109.9
H33A C33 H33B 108.3
O12 C34 C33 109.0(8)
O12 C34 H34A 109.9
C33 C34 H34A 109.9
O12 C34 H34B 109.9
C33 C34 H34B 109.9
H34A C34 H34B 108.3
O12 C35 C36 111.4(10)
O12 C35 H35A 109.4
C36 C35 H35A 109.4
O12 C35 H35B 109.4
C36 C35 H35B 109.4
H35A C35 H35B 108.0
N4 C36 C35 111.9(10)
N4 C36 H36A 109.2
C35 C36 H36A 109.2
N4 C36 H36B 109.2
C35 C36 H36B 109.2
H36A C36 H36B 107.9
O16 K6 O14 122.5(2)
O16 K6 O18 133.3(2)
O14 K6 O18 99.1(2)
O16 K6 O15 59.9(2)
O14 K6 O15 98.9(2)
O18 K6 O15 96.3(3)
O16 K6 O13 97.86(19)
O14 K6 O13 59.10(19)
O18 K6 O13 123.1(2)
O15 K6 O13 135.9(2)
O16 K6 O17 93.9(2)
O14 K6 O17 138.3(2)
O18 K6 O17 60.7(3)
O15 K6 O17 118.2(2)
O13 K6 O17 99.6(2)
O16 K6 N6 119.9(3)
O14 K6 N6 60.1(2)
O18 K6 N6 61.5(3)
O15 K6 N6 60.7(3)
O13 K6 N6 118.8(2)
O17 K6 N6 121.5(3)
O16 K6 N5 60.0(2)
O14 K6 N5 119.1(2)
O18 K6 N5 119.3(3)
O15 K6 N5 119.4(2)
O13 K6 N5 60.5(2)
O17 K6 N5 59.3(3)
N6 K6 N5 179.1(3)
C48 N5 C49 107.8(9)
C48 N5 C37 111.5(9)
C49 N5 C37 110.3(9)
C48 N5 K6 108.2(6)
C49 N5 K6 111.2(7)
C37 N5 K6 107.8(6)
C54 N6 C42 110.6(10)
C54 N6 C43 109.5(10)
C42 N6 C43 108.2(11)
C54 N6 K6 108.9(8)
C42 N6 K6 110.3(6)
C43 N6 K6 109.2(7)
C39 O13 C38 111.5(8)
C39 O13 K6 112.5(5)
C38 O13 K6 115.5(6)
C40 O14 C41 111.6(8)
C40 O14 K6 116.2(5)
C41 O14 K6 116.8(5)
C45 O15 C44 111.1(10)
C45 O15 K6 112.8(6)
C44 O15 K6 114.0(6)
C47 O16 C46 111.7(7)
C47 O16 K6 117.1(5)
C46 O16 K6 114.7(6)
C50 O17 C51 110.9(10)
C50 O17 K6 115.4(7)
C51 O17 K6 114.3(8)
C53 O18 C52 112.4(11)
C53 O18 K6 113.4(8)
C52 O18 K6 112.3(7)
C38 C37 N5 114.6(9)
C38 C37 H37A 108.6
N5 C37 H37A 108.6
C38 C37 H37B 108.6
N5 C37 H37B 108.6
H37A C37 H37B 107.6
O13 C38 C37 109.2(10)
O13 C38 H38A 109.8
C37 C38 H38A 109.8
O13 C38 H38B 109.8
C37 C38 H38B 109.8
H38A C38 H38B 108.3
O13 C39 C40 108.5(8)
O13 C39 H39A 110.0
C40 C39 H39A 110.0
O13 C39 H39B 110.0
C40 C39 H39B 110.0
H39A C39 H39B 108.4
O14 C40 C39 108.6(7)
O14 C40 H40A 110.0
C39 C40 H40A 110.0
O14 C40 H40B 110.0
C39 C40 H40B 110.0
H40A C40 H40B 108.4
O14 C41 C42 108.3(10)
O14 C41 H41A 110.0
C42 C41 H41A 110.0
O14 C41 H41B 110.0
C42 C41 H41B 110.0
H41A C41 H41B 108.4
N6 C42 C41 112.0(11)
N6 C42 H42A 109.2
C41 C42 H42A 109.2
N6 C42 H42B 109.2
C41 C42 H42B 109.2
H42A C42 H42B 107.9
C44 C43 N6 114.5(10)
C44 C43 H43A 108.6
N6 C43 H43A 108.6
C44 C43 H43B 108.6
N6 C43 H43B 108.6
H43A C43 H43B 107.6
C43 C44 O15 109.2(12)
C43 C44 H44A 109.8
O15 C44 H44A 109.8
C43 C44 H44B 109.8
O15 C44 H44B 109.8
H44A C44 H44B 108.3
O15 C45 C46 110.3(10)
O15 C45 H45A 109.6
C46 C45 H45A 109.6
O15 C45 H45B 109.6
C46 C45 H45B 109.6
H45A C45 H45B 108.1
O16 C46 C45 109.2(8)
O16 C46 H46A 109.8
C45 C46 H46A 109.8
O16 C46 H46B 109.8
C45 C46 H46B 109.8
H46A C46 H46B 108.3
O16 C47 C48 108.8(8)
O16 C47 H47A 109.9
C48 C47 H47A 109.9
O16 C47 H47B 109.9
C48 C47 H47B 109.9
H47A C47 H47B 108.3
N5 C48 C47 113.8(8)
N5 C48 H48A 108.8
C47 C48 H48A 108.8
N5 C48 H48B 108.8
C47 C48 H48B 108.8
H48A C48 H48B 107.7
N5 C49 C50 112.8(10)
N5 C49 H49A 109.0
C50 C49 H49A 109.0
N5 C49 H49B 109.0
C50 C49 H49B 109.0
H49A C49 H49B 107.8
O17 C50 C49 108.5(9)
O17 C50 H50A 110.0
C49 C50 H50A 110.0
O17 C50 H50B 110.0
C49 C50 H50B 110.0
H50A C50 H50B 108.4
O17 C51 C52 108.3(10)
O17 C51 H51A 110.0
C52 C51 H51A 110.0
O17 C51 H51B 110.0
C52 C51 H51B 110.0
H51A C51 H51B 108.4
O18 C52 C51 111.6(11)
O18 C52 H52A 109.3
C51 C52 H52A 109.3
O18 C52 H52B 109.3
C51 C52 H52B 109.3
H52A C52 H52B 108.0
O18 C53 C54 110.6(12)
O18 C53 H53A 109.5
C54 C53 H53A 109.5
O18 C53 H53B 109.5
C54 C53 H53B 109.5
H53A C53 H53B 108.1
N6 C54 C53 114.7(11)
N6 C54 H54A 108.6
C53 C54 H54A 108.6
N6 C54 H54B 108.6
C53 C54 H54B 108.6
H54A C54 H54B 107.6
O24A K7 O21A 104.0(5)
O24A K7 O23A 61.1(5)
O21A K7 O23A 139.7(5)
O19 K7 O22 101.7(3)
O19 K7 O20 61.5(3)
O22 K7 O20 123.6(4)
O19 K7 O23 97.6(4)
O22 K7 O23 101.5(3)
O20 K7 O23 132.4(4)
O24A K7 N8A 62.9(5)
O21A K7 N8A 63.0(4)
O23A K7 N8A 123.4(5)
O24A K7 O20A 99.2(5)
O21A K7 O20A 97.7(5)
O23A K7 O20A 120.7(6)
N8A K7 O20A 61.4(4)
O19 K7 N7 62.3(3)
O22 K7 N7 62.7(3)
O20 K7 N7 123.4(3)
O23 K7 N7 62.2(3)
O19 K7 O24 117.7(4)
O22 K7 O24 136.9(3)
O20 K7 O24 92.0(3)
O23 K7 O24 58.6(3)
N7 K7 O24 120.3(4)
O24A K7 O22A 128.9(5)
O21A K7 O22A 60.5(4)
O23A K7 O22A 98.1(5)
N8A K7 O22A 123.4(4)
O20A K7 O22A 129.6(5)
C55 N7 C67 112.7(15)
C55 N7 C66 110.0(15)
C67 N7 C66 107.9(13)
C55 N7 K7 109.5(11)
C67 N7 K7 108.0(8)
C66 N7 K7 108.6(9)
N7 C55 C56 113.0(15)
N7 C55 H55A 109.0
C56 C55 H55A 109.0
N7 C55 H55B 109.0
C56 C55 H55B 109.0
H55A C55 H55B 107.8
O19 C56 C55 112.8(16)
O19 C56 K7 45.1(8)
C55 C56 K7 81.0(10)
O19 C56 H56A 109.0
C55 C56 H56A 109.0
K7 C56 H56A 152.9
O19 C56 H56B 109.0
C55 C56 H56B 109.0
K7 C56 H56B 91.5
H56A C56 H56B 107.8
C56 O19 C57 118.7(16)
C56 O19 K7 114.2(10)
C57 O19 K7 116.9(9)
O19 C57 C58 114.8(16)
O19 C57 H57A 108.6
C58 C57 H57A 108.6
O19 C57 H57B 108.6
C58 C57 H57B 108.6
H57A C57 H57B 107.6
O20 C58 C57 110.8(14)
O20 C58 H58A 109.5
C57 C58 H58A 109.5
O20 C58 H58B 109.5
C57 C58 H58B 109.5
H58A C58 H58B 108.1
C59 O20 C58 110.6(13)
C59 O20 K7 120.9(9)
C58 O20 K7 111.4(9)
O20 C59 C60 106.9(13)
O20 C59 H59A 110.3
C60 C59 H59A 110.3
O20 C59 H59B 110.3
C60 C59 H59B 110.3
H59A C59 H59B 108.6
N8 C60 C59 114.7(12)
N8 C60 H60A 108.6
C59 C60 H60A 108.6
N8 C60 H60B 108.6
C59 C60 H60B 108.6
H60A C60 H60B 107.6
C61 N8 C72 107.2(12)
C61 N8 C60 111.7(11)
C72 N8 C60 112.2(13)
C61 N8 K7 109.8(8)
C72 N8 K7 109.4(9)
C60 N8 K7 106.6(9)
N8 C61 C62 114.3(13)
N8 C61 H61A 108.7
C62 C61 H61A 108.7
N8 C61 H61B 108.7
C62 C61 H61B 108.7
H61A C61 H61B 107.6
O21 C62 C61 116.6(15)
O21 C62 H62A 108.1
C61 C62 H62A 108.1
O21 C62 H62B 108.1
C61 C62 H62B 108.1
H62A C62 H62B 107.3
C62 O21 C63 116.9(11)
C62 O21 K7 112.9(10)
C63 O21 K7 110.4(8)
C64 C63 O21 110.7(14)
C64 C63 H63A 109.5
O21 C63 H63A 109.5
C64 C63 H63B 109.5
O21 C63 H63B 109.5
H63A C63 H63B 108.1
C63 C64 O22 112.1(14)
C63 C64 H64A 109.2
O22 C64 H64A 109.2
C63 C64 H64B 109.2
O22 C64 H64B 109.2
H64A C64 H64B 107.9
C65 O22 C64 112.5(11)
C65 O22 K7 116.4(9)
C64 O22 K7 116.4(8)
O22 C65 C66 110.0(13)
O22 C65 H65A 109.7
C66 C65 H65A 109.7
O22 C65 H65B 109.7
C66 C65 H65B 109.7
H65A C65 H65B 108.2
N7 C66 C65 116.1(13)
N7 C66 H66A 108.3
C65 C66 H66A 108.3
N7 C66 H66B 108.3
C65 C66 H66B 108.3
H66A C66 H66B 107.4
N7 C67 C68 112.4(15)
N7 C67 H67A 109.1
C68 C67 H67A 109.1
N7 C67 H67B 109.1
C68 C67 H67B 109.1
H67A C67 H67B 107.9
O23 C68 C67 110.5(13)
O23 C68 H68A 109.5
C67 C68 H68A 109.5
O23 C68 H68B 109.5
C67 C68 H68B 109.5
H68A C68 H68B 108.1
C68 O23 C69 111.6(12)
C68 O23 K7 114.7(8)
C69 O23 K7 113.6(9)
O23 C69 C70 108.9(13)
O23 C69 H69A 109.9
C70 C69 H69A 109.9
O23 C69 H69B 109.9
C70 C69 H69B 109.9
H69A C69 H69B 108.3
O24 C70 C69 113.0(13)
O24 C70 H70A 109.0
C69 C70 H70A 109.0
O24 C70 H70B 109.0
C69 C70 H70B 109.0
H70A C70 H70B 107.8
C70 O24 C71 112.8(11)
C70 O24 K7 118.3(9)
C71 O24 K7 119.5(9)
O24 C71 C72 109.6(14)
O24 C71 H71A 109.8
C72 C71 H71A 109.8
O24 C71 H71B 109.8
C72 C71 H71B 109.8
H71A C71 H71B 108.2
C71 C72 N8 116.9(15)
C71 C72 H72A 108.1
N8 C72 H72A 108.1
C71 C72 H72B 108.1
N8 C72 H72B 108.1
H72A C72 H72B 107.3
C55A N7A C67A 112.3(19)
C55A N7A C66A 107.0(18)
C67A N7A C66A 108.9(18)
C55A N7A K7 113.3(13)
C67A N7A K7 108.1(12)
C66A N7A K7 107.0(13)
N7A C55A C56A 113.7(18)
N7A C55A H55C 108.8
C56A C55A H55C 108.8
N7A C55A H55D 108.8
C56A C55A H55D 108.8
H55C C55A H55D 107.7
O19A C56A C55A 116(2)
O19A C56A H56C 108.4
C55A C56A H56C 108.4
O19A C56A H56D 108.4
C55A C56A H56D 108.4
H56C C56A H56D 107.5
C56A O19A C57A 121.9(18)
C56A O19A K7 119.2(14)
C57A O19A K7 113.7(13)
O19A C57A C58A 116(2)
O19A C57A H57C 108.3
C58A C57A H57C 108.3
O19A C57A H57D 108.3
C58A C57A H57D 108.3
H57C C57A H57D 107.4
O20A C58A C57A 108.9(19)
O20A C58A H58C 109.9
C57A C58A H58C 109.9
O20A C58A H58D 109.9
C57A C58A H58D 109.9
H58C C58A H58D 108.3
C59A O20A C58A 111.4(15)
C59A O20A K7 116.0(12)
C58A O20A K7 118.9(11)
O20A C59A C60A 107.8(19)
O20A C59A H59C 110.2
C60A C59A H59C 110.2
O20A C59A H59D 110.2
C60A C59A H59D 110.2
H59C C59A H59D 108.5
N8A C60A C59A 115.4(17)
N8A C60A H60C 108.4
C59A C60A H60C 108.4
N8A C60A H60D 108.4
C59A C60A H60D 108.4
H60C C60A H60D 107.5
C61A N8A C60A 111.5(17)
C61A N8A C72A 107.9(16)
C60A N8A C72A 109.3(17)
C61A N8A K7 111.4(11)
C60A N8A K7 110.9(12)
C72A N8A K7 105.5(13)
N8A C61A C62A 116.8(19)
N8A C61A H61C 108.1
C62A C61A H61C 108.1
N8A C61A H61D 108.1
C62A C61A H61D 108.1
H61C C61A H61D 107.3
O21A C62A C61A 121(2)
O21A C62A K7 44.9(10)
C61A C62A K7 83.0(14)
O21A C62A H62C 107.0
C61A C62A H62C 107.0
K7 C62A H62C 100.0
O21A C62A H62D 107.0
C61A C62A H62D 107.0
K7 C62A H62D 146.7
H62C C62A H62D 106.7
C62A O21A C63A 119.1(16)
C62A O21A K7 115.5(13)
C63A O21A K7 115.6(12)
C64A C63A O21A 112(2)
C64A C63A H63C 109.2
O21A C63A H63C 109.2
C64A C63A H63D 109.2
O21A C63A H63D 109.2
H63C C63A H63D 107.9
C63A C64A O22A 112(2)
C63A C64A H64C 109.1
O22A C64A H64C 109.1
C63A C64A H64D 109.1
O22A C64A H64D 109.1
H64C C64A H64D 107.9
C65A O22A C64A 114.3(15)
C65A O22A K7 122.1(13)
C64A O22A K7 111.5(12)
O22A C65A C66A 108.7(19)
O22A C65A H65C 110.0
C66A C65A H65C 110.0
O22A C65A H65D 110.0
C66A C65A H65D 110.0
H65C C65A H65D 108.3
N7A C66A C65A 115(2)
N7A C66A H66C 108.5
C65A C66A H66C 108.5
N7A C66A H66D 108.5
C65A C66A H66D 108.5
H66C C66A H66D 107.5
N7A C67A C68A 114(2)
N7A C67A H67C 108.7
C68A C67A H67C 108.7
N7A C67A H67D 108.7
C68A C67A H67D 108.7
H67C C67A H67D 107.6
O23A C68A C67A 113(2)
O23A C68A H68C 109.1
C67A C68A H68C 109.1
O23A C68A H68D 109.1
C67A C68A H68D 109.1
H68C C68A H68D 107.8
C68A O23A C69A 111.8(18)
C68A O23A K7 119.2(18)
C69A O23A K7 111.1(15)
O23A C69A C70A 104.7(19)
O23A C69A H69C 110.8
C70A C69A H69C 110.8
O23A C69A H69D 110.8
C70A C69A H69D 110.8
H69C C69A H69D 108.9
O24A C70A C69A 113(2)
O24A C70A K7 43.1(9)
C69A C70A K7 80.8(15)
O24A C70A H70C 109.0
C69A C70A H70C 109.0
K7 C70A H70C 150.1
O24A C70A H70D 109.0
C69A C70A H70D 109.0
K7 C70A H70D 94.6
H70C C70A H70D 107.8
C70A O24A C71A 115.6(17)
C70A O24A K7 116.7(13)
C71A O24A K7 119.0(16)
O24A C71A C72A 110(2)
O24A C71A H71C 109.7
C72A C71A H71C 109.7
O24A C71A H71D 109.7
C72A C71A H71D 109.7
H71C C71A H71D 108.2
C71A C72A N8A 120(2)
C71A C72A H72C 107.4
N8A C72A H72C 107.4
C71A C72A H72D 107.4
N8A C72A H72D 107.4
H72C C72A H72D 106.9
K1 N9 H9D 109.5
K1 N9 H9E 109.5
H9D N9 H9E 109.5
K1 N9 H9F 109.5
H9D N9 H9F 109.5
H9E N9 H9F 109.5
K1 N10 H10D 109.5
K1 N10 H10E 109.5
H10D N10 H10E 109.5
K1 N10 H10F 109.5
H10D N10 H10F 109.5
H10E N10 H10F 109.5
K1 N11 H11D 109.5
K1 N11 H11E 109.5
H11D N11 H11E 109.5
K1 N11 H11F 109.5
H11D N11 H11F 109.5
H11E N11 H11F 109.5
K1 N12 H12D 109.5
K1 N12 H12E 109.5
H12D N12 H12E 109.5
K1 N12 H12F 109.5
H12D N12 H12F 109.5
H12E N12 H12F 109.5
K2 N13 H13D 109.5
K2 N13 H13E 109.5
H13D N13 H13E 109.5
K2 N13 H13F 109.5
H13D N13 H13F 109.5
H13E N13 H13F 109.5
K2 N14 H14D 109.5
K2 N14 H14E 109.5
H14D N14 H14E 109.5
K2 N14 H14F 109.5
H14D N14 H14F 109.5
H14E N14 H14F 109.5
K2 N15 H15D 109.5
K2 N15 H15E 109.5
H15D N15 H15E 109.5
K2 N15 H15F 109.5
H15D N15 H15F 109.5
H15E N15 H15F 109.5
K2 N16 H16D 109.5
K2 N16 H16E 109.5
H16D N16 H16E 109.5
K2 N16 H16F 109.5
H16D N16 H16F 109.5
H16E N16 H16F 109.5
K3 N17 H17D 109.5
K3 N17 H17E 109.5
H17D N17 H17E 109.5
K3 N17 H17F 109.5
H17D N17 H17F 109.5
H17E N17 H17F 109.5
K3 N18 H18D 109.5
K3 N18 H18E 109.5
H18D N18 H18E 109.5
K3 N18 H18F 109.5
H18D N18 H18F 109.5
H18E N18 H18F 109.5
K3 N19 H19D 109.5
K3 N19 H19E 109.5
H19D N19 H19E 109.5
K3 N19 H19F 109.5
H19D N19 H19F 109.5
H19E N19 H19F 109.5
H20D N20 H20E 109.5
H20D N20 H20F 109.5
H20E N20 H20F 109.5
H21D N21 H21E 109.5
H21D N21 H21F 109.5
H21E N21 H21F 109.5
H22D N22 H22E 109.5
H22D N22 H22F 109.5
H22E N22 H22F 109.5
H23D N23 H23E 109.5
H23D N23 H23F 109.5
H23E N23 H23F 109.5
H24D N24 H24E 109.5
H24D N24 H24F 109.5
H24E N24 H24F 109.5
H25D N25 H25E 109.5
H25D N25 H25F 109.5
H25E N25 H25F 109.5
H26D N26 H26E 109.5
H26D N26 H26F 109.5
H26E N26 H26F 109.5
H27D N27 H27E 109.5
H27D N27 H27F 109.5
H27E N27 H27F 109.5
H28D N28 H28E 109.5
H28D N28 H28F 109.5
H28E N28 H28F 109.5
H29D N29 H29E 109.5
H29D N29 H29F 109.5
H29E N29 H29F 109.5
H30D N30 H30E 109.5
H30D N30 H30F 109.5
H30E N30 H30F 109.5
H31D N31 H31E 109.5
H31D N31 H31F 109.5
H31E N31 H31F 109.5

loop_
_geom_bond_atom_site_label_1
_geom_bond_atom_site_label_2
_geom_bond_distance
K1 N12 2.844(11)
K1 N11 2.886(10)
K1 N10 3.033(10)
K1 N9 3.101(12)
K1 Sn13 3.702(3)
K1 Sn8 3.717(3)
K1 Ag 3.903(3)
K1 Sn16 3.911(3)
K1 Sn15 3.967(3)
K2 N13 2.884(10)
K2 N15 2.902(10)
K2 N16 2.912(19)
K2 N14 3.227(13)
K2 Sn16 3.669(3)
K2 Sn17 3.720(3)
K2 Sn7 3.939(4)
K2 Ag 3.944(3)
K2 Sn18 4.200(5)
K2 Sn6 4.371(4)
K2 Sn15 4.434(4)
K3 N17 2.678(14)
K3 N19 2.812(13)
K3 N18 2.897(11)
K3 Sn14 3.634(3)
K3 Sn9 3.710(3)
K3 Ag 3.835(3)
K3 Sn16 3.953(4)
K3 H20D 2.9556
K3 H21F 2.9991
Ag Sn16 2.7130(8)
Ag Sn6 2.9118(9)
Ag Sn7 2.8793(9)
Ag Sn8 2.8754(10)
Ag Sn9 2.8885(9)
Sn1 Sn2 2.9522(8)
Sn1 Sn3 2.9280(8)
Sn1 Sn4 2.9461(8)
Sn1 Sn5 2.9542(8)
Sn2 Sn3 3.2366(8)
Sn3 Sn4 3.2576(8)
Sn4 Sn5 3.1632(8)
Sn2 Sn5 3.1873(8)
Sn2 Sn6 2.9497(8)
Sn2 Sn7 2.9680(8)
Sn3 Sn7 2.9246(9)
Sn3 Sn8 2.9230(8)
Sn4 Sn8 2.9607(8)
Sn4 Sn9 2.9167(9)
Sn5 Sn9 2.9767(8)
Sn5 Sn6 2.9523(8)
Sn6 Sn7 3.0909(9)
Sn7 Sn8 3.1385(8)
Sn8 Sn9 3.0897(9)
Sn6 Sn9 3.0890(8)
Sn6 Sn8 4.3901(9)
Sn7 Sn9 4.3836(8)
Sn10 Sn11 2.9656(12)
Sn10 Sn12 2.9518(10)
Sn10 Sn13 2.9200(9)
Sn10 Sn14 2.9227(10)
Sn11 Sn12 3.1856(9)
Sn12 Sn13 3.2493(8)
Sn13 Sn14 3.2011(9)
Sn11 Sn14 3.2463(11)
Sn11 Sn17 2.9057(11)
Sn11 Sn18 2.9418(13)
Sn12 Sn18 2.9535(10)
Sn12 Sn15 2.9440(9)
Sn13 Sn15 2.9767(9)
Sn13 Sn16 2.9697(8)
Sn14 Sn16 2.9710(9)
Sn14 Sn17 2.9645(11)
Sn15 Sn16 2.9271(9)
Sn16 Sn17 2.9323(9)
Sn17 Sn18 3.0034(10)
Sn15 Sn18 2.9693(10)
Sn15 Sn17 4.3635(9)
Sn16 Sn18 3.9918(11)
K4 O6 2.790(5)
K4 O1 2.798(6)
K4 O3 2.829(5)
K4 O4 2.851(6)
K4 O5 2.857(6)
K4 O2 2.916(6)
K4 N2 3.029(7)
K4 N1 3.057(7)
N1 C1 1.466(11)
N1 C13 1.472(11)
N1 C12 1.485(11)
N2 C18 1.467(12)
N2 C6 1.486(12)
N2 C7 1.490(12)
O1 C3 1.430(11)
O1 C2 1.450(11)
O2 C5 1.414(11)
O2 C4 1.418(10)
O3 C8 1.411(10)
O3 C9 1.435(11)
O4 C10 1.413(10)
O4 C11 1.467(11)
O5 C15 1.419(10)
O5 C14 1.433(11)
O6 C16 1.421(10)
O6 C17 1.424(11)
C1 C2 1.467(13)
C1 H1A 0.9900
C1 H1B 0.9900
C2 H2A 0.9900
C2 H2B 0.9900
C3 C4 1.497(15)
C3 H3A 0.9900
C3 H3B 0.9900
C4 H4A 0.9900
C4 H4B 0.9900
C5 C6 1.513(13)
C5 H5A 0.9900
C5 H5B 0.9900
C6 H6A 0.9900
C6 H6B 0.9900
C7 C8 1.494(14)
C7 H7A 0.9900
C7 H7B 0.9900
C8 H8A 0.9900
C8 H8B 0.9900
C9 C10 1.480(13)
C9 H9A 0.9900
C9 H9B 0.9900
C10 H10A 0.9900
C10 H10B 0.9900
C11 C12 1.465(14)
C11 H11A 0.9900
C11 H11B 0.9900
C12 H12A 0.9900
C12 H12B 0.9900
C13 C14 1.501(13)
C13 H13A 0.9900
C13 H13B 0.9900
C14 H14A 0.9900
C14 H14B 0.9900
C15 C16 1.494(13)
C15 H15A 0.9900
C15 H15B 0.9900
C16 H16A 0.9900
C16 H16B 0.9900
C17 C18 1.510(14)
C17 H17A 0.9900
C17 H17B 0.9900
C18 H18A 0.9900
C18 H18B 0.9900
K5 O7 2.773(7)
K5 O8 2.798(8)
K5 O12 2.801(6)
K5 O11 2.830(6)
K5 O10 2.839(6)
K5 O9 2.841(6)
K5 N3 2.970(8)
K5 N4 2.970(8)
N3 C30 1.461(15)
N3 C31 1.468(14)
N3 C19 1.484(15)
N4 C24 1.439(17)
N4 C36 1.447(13)
N4 C25 1.488(17)
O7 C20 1.390(16)
O7 C21 1.462(18)
O8 C22 1.35(2)
O8 C23 1.512(18)
O9 C27 1.403(11)
O9 C26 1.412(13)
O10 C29 1.409(12)
O10 C28 1.434(11)
O11 C32 1.446(12)
O11 C33 1.448(11)
O12 C35 1.422(12)
O12 C34 1.424(12)
C19 C20 1.511(19)
C19 H19A 0.9900
C19 H19B 0.9900
C20 H20A 0.9900
C20 H20B 0.9900
C21 C22 1.51(3)
C21 H21A 0.9900
C21 H21B 0.9900
C22 H22A 0.9900
C22 H22B 0.9900
C23 C24 1.49(2)
C23 H23A 0.9900
C23 H23B 0.9900
C24 H24A 0.9900
C24 H24B 0.9900
C25 C26 1.502(17)
C25 H25A 0.9900
C25 H25B 0.9900
C26 H26A 0.9900
C26 H26B 0.9900
C27 C28 1.474(15)
C27 H27A 0.9900
C27 H27B 0.9900
C28 H28A 0.9900
C28 H28B 0.9900
C29 C30 1.508(18)
C29 H29A 0.9900
C29 H29B 0.9900
C30 H30A 0.9900
C30 H30B 0.9900
C31 C32 1.476(16)
C31 H31A 0.9900
C31 H31B 0.9900
C32 H32A 0.9900
C32 H32B 0.9900
C33 C34 1.495(15)
C33 H33A 0.9900
C33 H33B 0.9900
C34 H34A 0.9900
C34 H34B 0.9900
C35 C36 1.482(17)
C35 H35A 0.9900
C35 H35B 0.9900
C36 H36A 0.9900
C36 H36B 0.9900
K6 O16 2.794(6)
K6 O14 2.822(6)
K6 O18 2.838(8)
K6 O15 2.842(7)
K6 O13 2.867(7)
K6 O17 2.876(7)
K6 N6 2.998(9)
K6 N5 3.042(9)
N5 C48 1.450(13)
N5 C49 1.455(16)
N5 C37 1.490(14)
N6 C54 1.433(17)
N6 C42 1.497(13)
N6 C43 1.499(18)
O13 C39 1.415(12)
O13 C38 1.434(13)
O14 C40 1.415(11)
O14 C41 1.428(13)
O15 C45 1.392(15)
O15 C44 1.458(13)
O16 C47 1.424(12)
O16 C46 1.433(11)
O17 C50 1.417(15)
O17 C51 1.454(16)
O18 C53 1.430(16)
O18 C52 1.437(16)
C37 C38 1.479(17)
C37 H37A 0.9900
C37 H37B 0.9900
C38 H38A 0.9900
C38 H38B 0.9900
C39 C40 1.475(15)
C39 H39A 0.9900
C39 H39B 0.9900
C40 H40A 0.9900
C40 H40B 0.9900
C41 C42 1.504(17)
C41 H41A 0.9900
C41 H41B 0.9900
C42 H42A 0.9900
C42 H42B 0.9900
C43 C44 1.45(2)
C43 H43A 0.9900
C43 H43B 0.9900
C44 H44A 0.9900
C44 H44B 0.9900
C45 C46 1.452(16)
C45 H45A 0.9900
C45 H45B 0.9900
C46 H46A 0.9900
C46 H46B 0.9900
C47 C48 1.490(14)
C47 H47A 0.9900
C47 H47B 0.9900
C48 H48A 0.9900
C48 H48B 0.9900
C49 C50 1.534(19)
C49 H49A 0.9900
C49 H49B 0.9900
C50 H50A 0.9900
C50 H50B 0.9900
C51 C52 1.49(2)
C51 H51A 0.9900
C51 H51B 0.9900
C52 H52A 0.9900
C52 H52B 0.9900
C53 C54 1.508(18)
C53 H53A 0.9900
C53 H53B 0.9900
C54 H54A 0.9900
C54 H54B 0.9900
K7 O24A 2.705(16)
K7 O19 2.736(13)
K7 O21A 2.766(14)
K7 O23A 2.817(14)
K7 O22 2.829(9)
K7 O20 2.836(10)
K7 O23 2.840(9)
K7 N8A 2.879(14)
K7 O20A 2.886(13)
K7 N7 2.892(11)
K7 O24 2.894(9)
K7 O22A 2.899(13)
N7 C55 1.40(2)
N7 C67 1.47(2)
N7 C66 1.48(2)
C55 C56 1.51(2)
C55 H55A 0.9900
C55 H55B 0.9900
C56 O19 1.361(17)
C56 H56A 0.9900
C56 H56B 0.9900
O19 C57 1.39(2)
C57 C58 1.47(2)
C57 H57A 0.9900
C57 H57B 0.9900
C58 O20 1.431(17)
C58 H58A 0.9900
C58 H58B 0.9900
O20 C59 1.417(18)
C59 C60 1.55(2)
C59 H59A 0.9900
C59 H59B 0.9900
C60 N8 1.456(17)
C60 H60A 0.9900
C60 H60B 0.9900
N8 C61 1.429(18)
N8 C72 1.45(2)
C61 C62 1.48(2)
C61 H61A 0.9900
C61 H61B 0.9900
C62 O21 1.33(2)
C62 H62A 0.9900
C62 H62B 0.9900
O21 C63 1.433(17)
C63 C64 1.42(2)
C63 H63A 0.9900
C63 H63B 0.9900
C64 O22 1.437(18)
C64 H64A 0.9900
C64 H64B 0.9900
O22 C65 1.397(18)
C65 C66 1.52(2)
C65 H65A 0.9900
C65 H65B 0.9900
C66 H66A 0.9900
C66 H66B 0.9900
C67 C68 1.51(3)
C67 H67A 0.9900
C67 H67B 0.9900
C68 O23 1.398(16)
C68 H68A 0.9900
C68 H68B 0.9900
O23 C69 1.453(18)
C69 C70 1.50(2)
C69 H69A 0.9900
C69 H69B 0.9900
C70 O24 1.37(2)
C70 H70A 0.9900
C70 H70B 0.9900
O24 C71 1.395(17)
C71 C72 1.45(2)
C71 H71A 0.9900
C71 H71B 0.9900
C72 H72A 0.9900
C72 H72B 0.9900
N7A C55A 1.40(3)
N7A C67A 1.47(2)
N7A C66A 1.49(2)
C55A C56A 1.50(3)
C55A H55C 0.9900
C55A H55D 0.9900
C56A O19A 1.36(2)
C56A H56C 0.9900
C56A H56D 0.9900
O19A C57A 1.38(2)
C57A C58A 1.46(3)
C57A H57C 0.9900
C57A H57D 0.9900
C58A O20A 1.433(19)
C58A H58C 0.9900
C58A H58D 0.9900
O20A C59A 1.40(2)
C59A C60A 1.54(2)
C59A H59C 0.9900
C59A H59D 0.9900
C60A N8A 1.458(19)
C60A H60C 0.9900
C60A H60D 0.9900
N8A C61A 1.44(2)
N8A C72A 1.46(2)
C61A C62A 1.48(3)
C61A H61C 0.9900
C61A H61D 0.9900
C62A O21A 1.31(2)
C62A H62C 0.9900
C62A H62D 0.9900
O21A C63A 1.43(2)
C63A C64A 1.42(3)
C63A H63C 0.9900
C63A H63D 0.9900
C64A O22A 1.43(2)
C64A H64C 0.9900
C64A H64D 0.9900
O22A C65A 1.39(2)
C65A C66A 1.52(3)
C65A H65C 0.9900
C65A H65D 0.9900
C66A H66C 0.9900
C66A H66D 0.9900
C67A C68A 1.51(3)
C67A H67C 0.9900
C67A H67D 0.9900
C68A O23A 1.40(2)
C68A H68C 0.9900
C68A H68D 0.9900
O23A C69A 1.46(2)
C69A C70A 1.50(3)
C69A H69C 0.9900
C69A H69D 0.9900
C70A O24A 1.36(2)
C70A H70C 0.9900
C70A H70D 0.9900
O24A C71A 1.39(2)
C71A C72A 1.44(3)
C71A H71C 0.9900
C71A H71D 0.9900
C72A H72C 0.9900
C72A H72D 0.9900
N9 H9D 0.9100
N9 H9E 0.9100
N9 H9F 0.9100
N10 H10D 0.9100
N10 H10E 0.9100
N10 H10F 0.9100
N11 H11D 0.9100
N11 H11E 0.9100
N11 H11F 0.9100
N12 H12D 0.9100
N12 H12E 0.9100
N12 H12F 0.9100
N13 H13D 0.9100
N13 H13E 0.9100
N13 H13F 0.9100
N14 H14D 0.9100
N14 H14E 0.9100
N14 H14F 0.9100
N15 H15D 0.9100
N15 H15E 0.9100
N15 H15F 0.9100
N16 H16D 0.9100
N16 H16E 0.9100
N16 H16F 0.9100
N17 H17D 0.9100
N17 H17E 0.9100
N17 H17F 0.9100
N18 H18D 0.9100
N18 H18E 0.9100
N18 H18F 0.9100
N19 H19D 0.9100
N19 H19E 0.9100
N19 H19F 0.9100
N20 H20D 0.8897
N20 H20E 0.8900
N20 H20F 0.8900
N21 H21D 0.8900
N21 H21E 0.8900
N21 H21F 0.8901
N22 H22D 0.9100
N22 H22E 0.9100
N22 H22F 0.9100
N23 H23D 0.9100
N23 H23E 0.9100
N23 H23F 0.9100
N24 H24D 0.8900
N24 H24E 0.8900
N24 H24F 0.8899
N25 H25D 0.9100
N25 H25E 0.9100
N25 H25F 0.9100
N26 H26D 0.8900
N26 H26E 0.8900
N26 H26F 0.8899
N27 H27D 0.8899
N27 H27E 0.8901
N27 H27F 0.8898
N28 H28D 0.8900
N28 H28E 0.8899
N28 H28F 0.8900
N29 H29D 0.8898
N29 H29E 0.8901
N29 H29F 0.8901
N30 H30D 0.8900
N30 H30E 0.8901
N30 H30F 0.8900
N31 H31D 0.9100
N31 H31E 0.9100
N31 H31F 0.9100
